data_1576051
loop_
_publ_author_name
'Mohanty, Aisworika'
'Singh, Vijay Pal'
'Hussain, Ch Mudasar'
'Dey, Mandira'
'Ghosh, Debashree'
'Mukhopadhyay, Pritam'
'Dasgupta, Jyotishman'

_publ_section_title
;
 An order of magnitude modulation of singlet fission rates in NDI
 cyclophanes by tuning inter-chromophoric electronic coupling.
;
_journal_issue 45
_journal_name_full 'Chemical science'
_journal_page_first 21368
_journal_page_last 21378
_journal_paper_doi 10.1039/d5sc05995j
_journal_volume 16
_journal_year 2025
_chemical_compound_source synthesised
_chemical_formula_moiety '0.039(C60 H58 N8 O8)'
_chemical_formula_sum 'C H N O'
_chemical_formula_weight 43.03
_chemical_melting_point 'above 573 K'
_chemical_name_common 'Meta-Meta macrocycle'
_chemical_name_systematic 'Meta-Meta dimer'
_chemical_properties_physical Light-sensitive
_space_group_crystal_system monoclinic
_space_group_IT_number 7
_space_group_name_Hall 'P -2yc'
_space_group_name_H-M_alt 'P 1 c 1'
_atom_sites_solution_hydrogens geom
_atom_sites_solution_primary iterative
_audit_creation_date 2023-12-18
_audit_creation_method
;
Olex2 1.5
(compiled 2023.08.24 svn.re1ec1418 for OlexSys, GUI svn.r6817)
;
_audit_update_record
;
2025-02-18 deposited with the CCDC.	2025-10-23 downloaded from the CCDC.
;
_cell_angle_alpha 90
_cell_angle_beta 90.087(3)
_cell_angle_gamma 90
_cell_formula_units_Z 2
_cell_length_a 15.4576(11)
_cell_length_b 21.8026(17)
_cell_length_c 15.2057(12)
_cell_measurement_reflns_used 9877
_cell_measurement_temperature 273.15
_cell_measurement_theta_max 27.955
_cell_measurement_theta_min 2.297
_cell_volume 5124.6(7)
_computing_cell_refinement 'SAINT V8.40B (?, 2016)'
_computing_data_reduction 'SAINT V8.40B (?, 2016)'
_computing_molecular_graphics 'Olex2 1.5 (Dolomanov et al., 2009)'
_computing_publication_material 'Olex2 1.5 (Dolomanov et al., 2009)'
_computing_structure_refinement 'olex2.refine 1.5 (Bourhis et al., 2015)'
_computing_structure_solution 'olex2.solve 1.5 (Bourhis et al., 2015)'
_diffrn_ambient_temperature 273.15
_diffrn_measured_fraction_theta_full 0.999
_diffrn_measured_fraction_theta_max 0.989
_diffrn_radiation_type MoK\a
_diffrn_radiation_wavelength 0.71073
_diffrn_reflns_av_R_equivalents 0.1469
_diffrn_reflns_av_unetI/netI 0.1764
_diffrn_reflns_Laue_measured_fraction_full 0.999
_diffrn_reflns_Laue_measured_fraction_max 0.989
_diffrn_reflns_limit_h_max 20
_diffrn_reflns_limit_h_min -20
_diffrn_reflns_limit_k_max 29
_diffrn_reflns_limit_k_min -28
_diffrn_reflns_limit_l_max 20
_diffrn_reflns_limit_l_min -20
_diffrn_reflns_number 99601
_diffrn_reflns_point_group_measured_fraction_full 0.998
_diffrn_reflns_point_group_measured_fraction_max 0.983
_diffrn_reflns_theta_full 25.242
_diffrn_reflns_theta_max 28.430
_diffrn_reflns_theta_min 2.097
_diffrn_source_current 1.0
_diffrn_source_power 0.05
_diffrn_source_voltage 50.0
_exptl_absorpt_coefficient_mu 0.128
_exptl_absorpt_correction_T_max 0.7457
_exptl_absorpt_correction_T_min 0.6058
_exptl_absorpt_correction_type multi-scan
_exptl_absorpt_process_details
;
SADABS-2016/2 (Bruker,2016/2) was used for absorption correction.
wR2(int) was 0.1438 before and 0.0751 after correction.
The Ratio of minimum to maximum transmission is 0.8124.
The \l/2 correction factor is Not present.
;
_exptl_crystal_colour blue
_exptl_crystal_colour_lustre metallic
_exptl_crystal_colour_modifier bluish
_exptl_crystal_colour_primary blue
_exptl_crystal_density_diffrn 1.422
_exptl_crystal_description rectangular
_exptl_crystal_F_000 2244
_exptl_crystal_recrystallization_method 'layring of toluene on chcloroform'
_exptl_crystal_size_max 0.6
_exptl_crystal_size_mid 0.4
_exptl_crystal_size_min 0.3
_refine_diff_density_max 0.330
_refine_diff_density_min -0.262
_refine_diff_density_rms 0.063
_refine_ls_abs_structure_details
;
 Flack x determined using 3185 quotients [(I+)-(I-)]/[(I+)+(I-)]
 (Parsons, Flack and Wagner, Acta Cryst. B69 (2013) 249-259).
;
_refine_ls_abs_structure_Flack 0.5(6)
_refine_ls_extinction_coef 0.00031(18)
_refine_ls_extinction_expression Fc^*^=kFc[1+0.001xFc^2^\l^3^/sin(2\q)]^-1/4^
_refine_ls_extinction_method 'SHELXL-2018/3 (Sheldrick 2018)'
_refine_ls_goodness_of_fit_ref 1.075
_refine_ls_hydrogen_treatment constr
_refine_ls_matrix_type full
_refine_ls_number_parameters 1378
_refine_ls_number_reflns 25378
_refine_ls_number_restraints 2
_refine_ls_restrained_S_all 1.075
_refine_ls_R_factor_all 0.2715
_refine_ls_R_factor_gt 0.1396
_refine_ls_shift/su_max 1.456
_refine_ls_shift/su_mean 0.006
_refine_ls_structure_factor_coef Fsqd
_refine_ls_weighting_details 'w=1/[\s^2^(Fo^2^)+(0.0391P)^2^+12.5844P] where P=(Fo^2^+2Fc^2^)/3'
_refine_ls_weighting_scheme calc
_refine_ls_wR_factor_gt 0.2141
_refine_ls_wR_factor_ref 0.2640
_reflns_Friedel_coverage 0.985
_reflns_Friedel_fraction_full 0.996
_reflns_Friedel_fraction_max 0.977
_reflns_number_gt 11174
_reflns_number_total 25378
_reflns_threshold_expression 'I > 2\s(I)'
_cod_data_source_file d5sc05995j2.cif
_cod_data_source_block om_0ma_a
_cod_depositor_comments 'Adding full bibliography for 1576051--1576052.cif.'
_cod_database_code 1576051
_shelx_shelxl_version_number 2018/3
_shelx_space_group_comment
;
The symmetry employed for this shelxl refinement is uniquely defined
by the following loop, which should always be used as a source of
symmetry information in preference to the above space-group names.
They are only intended as comments.
;
_olex2_refinement_description
;
1. Fixed Uiso
 At 1.2 times of:
  All C(H) groups, All C(H,H) groups, All N(H) groups
 At 1.5 times of:
  All C(H,H,H) groups
2.a Secondary CH2 refined with riding coordinates:
 C01O(H01a,H01b), C027(H02a,H02b), C028(H02i,H02k), C02A(H02c,H02d), C02H(H02e,
 H02f), C02M(H02g,H02h), C02Y(H02o,H02p), C037(H03a,H03b), C03A(H03c,H03d),
 C03D(H03v,H03w), C03F(H03x,H03y), C03G(H03z,H), C03H(H03,Ha), C03I(H03f,H03g),
 C03J(H03h,H03i), C03K(H3,Hb), C03L(H03j,H03k), C03M(H03l,H03m), C03N(H03n,
 H03o), C03O(H6,Hc), C03P(H7,Hd), C03Q(H8,He), C03U(H9,Hf), C03V(H10,Hg),
 C5(H5a,H5b), C040(H04d,H04e), C7(H7a,H7b), C8(H8a,H8b)
2.b Aromatic/amide H refined with riding coordinates:
 N00E(H00E), N00F(H00F), N00H(H00H), C2(H2), N00P(H00P), N5(H5), N1(H1),
 N2(H2a), C01M(H01M), N4(H4), C01U(H01U), C01V(H01V), C01Y(H01Y), C023(H023),
 C02D(H02l), C02J(H02J), C02L(H02m), C02N(H02N), C02R(H02R), C02S(H02S),
 C02U(H02U), C02V(H02V), C02X(H02X), C030(H030), C031(H031), C035(H035),
 C036(H036), C038(H038), C039(H039), C12(H12), C03C(H03u), C03E(H03E),
 C03R(H03R), C03T(H03T), C03X(H13), C042(H042)
2.c Idealised Me refined as rotating group:
 C03W(H11,Hh,Hi), C03Y(H03p,H03q,H03s), C041(H04f,H04g,H04h), C043(H04a,H04b,
 H04c), C6(H6a,H6b,H6c), C9(H9a,H9b,H9c), C10(H10a,H10b,H10c), C11(H11a,H11b,
 H11c)
;
_olex2_submission_special_instructions 'No special instructions were received'

loop_
_space_group_symop_operation_xyz
'x, y, z'
'x, -y, z+1/2'

loop_
_atom_site_label
_atom_site_type_symbol
_atom_site_fract_x
_atom_site_fract_y
_atom_site_fract_z
_atom_site_U_iso_or_equiv
_atom_site_adp_type
_atom_site_occupancy
_atom_site_site_symmetry_order
_atom_site_calc_flag
_atom_site_refinement_flags_posn
_atom_site_refinement_flags_adp
_atom_site_refinement_flags_occupancy
_atom_site_disorder_assembly
_atom_site_disorder_group
O001 O 0.8557(5) 0.3695(4) 0.5517(6) 0.056(2) Uani 1 1 d . . . . .
O002 O 0.3563(5) -0.1305(4) 0.4498(6) 0.058(2) Uani 1 1 d . . . . .
O003 O 0.5161(5) 0.0398(4) 0.4978(6) 0.063(2) Uani 1 1 d . . . . .
O004 O 1.0155(5) 0.5411(4) 0.5027(6) 0.068(3) Uani 1 1 d . . . . .
O005 O 0.0144(6) 0.0537(4) 0.2958(7) 0.081(3) Uani 1 1 d . . . . .
N006 N 0.9347(5) 0.4552(4) 0.5295(6) 0.041(2) Uani 1 1 d . . . . .
C007 C 0.9482(7) 0.5175(5) 0.5297(6) 0.036(3) Uani 1 1 d . . . . .
O008 O 0.9285(6) 0.3494(4) 0.2845(6) 0.074(3) Uani 1 1 d . . . . .
O009 O 0.4298(6) -0.1515(4) 0.7172(7) 0.076(3) Uani 1 1 d . . . . .
N00A N 0.4352(5) -0.0450(4) 0.4718(5) 0.037(2) Uani 1 1 d . . . . .
N00B N 0.0967(7) 0.1393(5) 0.3153(7) 0.058(3) Uani 1 1 d . . . . .
O00C O 0.1771(6) 0.2234(4) 0.3289(6) 0.072(3) Uani 1 1 d . . . . .
O00D O 0.6785(6) 0.7241(4) 0.6729(7) 0.074(3) Uani 1 1 d . . . . .
N00E N 0.3813(7) 0.1361(5) 0.7295(6) 0.056(3) Uani 1 1 d . . . . .
H H 0.435131 0.127153 0.736027 0.068 Uiso 1 1 calc R U . . .
N00F N 0.3348(6) 0.2185(5) 0.3989(7) 0.059(3) Uani 1 1 d . . . . .
HA H 0.297079 0.239177 0.369676 0.071 Uiso 1 1 calc R U . . .
O00G O 0.5146(6) 0.5540(4) 0.7068(7) 0.081(3) Uani 1 1 d . . . . .
N00H N 0.8341(6) 0.7191(4) 0.6024(7) 0.054(3) Uani 1 1 d . . . . .
H00H H 0.795404 0.739966 0.629873 0.065 Uiso 1 1 calc R U . . .
N00I N 0.9626(6) 0.4498(5) 0.2660(7) 0.055(3) Uani 1 1 d . . . . .
N00J N 0.5966(6) 0.6382(4) 0.6869(7) 0.054(3) Uani 1 1 d . . . . .
C00K C 0.4486(7) 0.0181(5) 0.4732(7) 0.038(3) Uani 1 1 d . . . . .
C00L C 0.1882(7) 0.0590(5) 0.6418(7) 0.043(3) Uani 1 1 d . . . . .
C3 C 0.2143(7) -0.0035(5) 0.6398(7) 0.039(3) Uani 1 1 d . . . . .
C00N C 0.8930(7) 0.7724(5) 0.4735(8) 0.047(3) Uani 1 1 d . . . . .
C2 C 0.2441(7) 0.1034(5) 0.6690(7) 0.048(3) Uani 1 1 d . . . . .
HB H 0.225660 0.143988 0.667664 0.058 Uiso 1 1 calc R U . . .
N00P N 0.6978(6) 0.3761(4) 0.6138(7) 0.059(3) Uani 1 1 d . . . . .
H00P H 0.742501 0.353212 0.606069 0.071 Uiso 1 1 calc R U . . .
C00Q C 0.8213(6) 0.6576(5) 0.5975(6) 0.032(2) Uani 1 1 d . . . . .
C4 C 0.3573(7) 0.0284(5) 0.6960(7) 0.042(3) Uani 1 1 d . . . . .
C00S C 0.7311(6) 0.5672(5) 0.6215(6) 0.033(2) Uani 1 1 d . . . . .
O00T O 0.4977(6) 0.0491(4) 0.7515(6) 0.078(3) Uani 1 1 d . . . . .
C00U C 0.2995(7) -0.0165(5) 0.6695(7) 0.035(2) Uani 1 1 d . . . . .
C00V C 0.3590(7) -0.0740(6) 0.4479(6) 0.037(3) Uani 1 1 d . . . . .
C00W C 0.7429(7) 0.6312(5) 0.6248(5) 0.032(2) Uani 1 1 d . . . . .
C00X C 0.8757(6) 0.5568(5) 0.5609(6) 0.030(2) Uani 1 1 d . . . . .
C00Y C 0.6726(8) 0.6686(6) 0.6619(7) 0.047(3) Uani 1 1 d . . . . .
N8 N 0.5491(6) 0.5293(5) 0.4201(8) 0.065(3) Uani 1 1 d . . . . .
N3 N 0.0476(7) 0.0294(5) 0.5822(8) 0.064(3) Uani 1 1 d . . . . .
N9 N 0.4620(6) -0.0505(5) 0.7345(6) 0.052(3) Uani 1 1 d . . . . .
C012 C 0.8588(7) 0.4261(5) 0.5570(8) 0.047(3) Uani 1 1 d . . . . .
C013 C 0.3200(7) 0.1580(5) 0.4040(7) 0.039(3) Uani 1 1 d . . . . .
C014 C 0.8005(7) 0.4828(5) 0.3327(7) 0.036(2) Uani 1 1 d . . . . .
C015 C 0.9073(8) 0.4027(6) 0.2933(8) 0.053(3) Uani 1 1 d . . . . .
C016 C 0.2440(7) 0.1311(5) 0.3752(6) 0.036(3) Uani 1 1 d . . . . .
N5 N 0.8819(7) 0.6361(5) 0.2711(7) 0.061(3) Uani 1 1 d . . . . .
H5 H 0.935636 0.627311 0.263355 0.073 Uiso 1 1 calc R U . . .
C018 C 0.3281(8) 0.0909(5) 0.6990(7) 0.044(3) Uani 1 1 d . . . . .
C019 C 0.6541(7) 0.5379(5) 0.6477(7) 0.042(3) Uani 1 1 d . . . . .
N1 N 0.1379(7) -0.1560(4) 0.5742(8) 0.065(3) Uani 1 1 d . . . . .
HC H 0.083769 -0.148644 0.566516 0.077 Uiso 1 1 calc R U . . .
C01B C 0.3242(7) -0.0799(5) 0.6715(7) 0.043(3) Uani 1 1 d . . . . .
C01C C 0.2879(7) -0.0357(5) 0.4148(7) 0.037(3) Uani 1 1 d . . . . .
O01D O 0.0741(6) 0.1285(5) 0.6174(8) 0.101(4) Uani 1 1 d . . . . .
C01E C 0.8241(7) 0.4202(5) 0.3304(7) 0.041(3) Uani 1 1 d . . . . .
C01F C 0.1589(7) -0.0495(5) 0.6101(7) 0.042(3) Uani 1 1 d . . . . .
O01G O 0.9975(6) 0.5491(4) 0.2499(6) 0.075(3) Uani 1 1 d . . . . .
N2 N 0.1971(6) -0.1243(4) 0.3880(7) 0.059(3) Uani 1 1 d . . . . .
HD H 0.241026 -0.147728 0.396923 0.070 Uiso 1 1 calc R U . . .
C01I C 0.2096(7) -0.0618(5) 0.3878(7) 0.045(3) Uani 1 1 d . . . . .
O01J O 0.0188(5) -0.0692(4) 0.5535(7) 0.086(3) Uani 1 1 d . . . . .
C01K C 0.7880(6) 0.4641(5) 0.5870(6) 0.031(2) Uani 1 1 d . . . . .
C01L C 0.0831(8) 0.0766(6) 0.3210(8) 0.054(3) Uani 1 1 d . . . . .
C01M C 0.3831(7) 0.2294(5) 0.5961(9) 0.055(3) Uani 1 1 d . . . . .
HE H 0.387895 0.187926 0.582580 0.066 Uiso 1 1 calc R U . . .
C01N C 0.7076(7) 0.4370(5) 0.6124(6) 0.038(3) Uani 1 1 d . . . . .
C01O C 0.5058(7) -0.0847(5) 0.5040(8) 0.052(3) Uani 1 1 d . . . . .
HF H 0.480973 -0.115781 0.542117 0.063 Uiso 1 1 calc R U . . .
HG H 0.544628 -0.060050 0.539510 0.063 Uiso 1 1 calc R U . . .
C01P C 0.1726(8) 0.1677(6) 0.3394(8) 0.052(3) Uani 1 1 d . . . . .
O01Q O 0.5735(6) 0.6281(4) 0.3831(9) 0.103(4) Uani 1 1 d . . . . .
C01R C 0.3923(7) 0.2725(5) 0.5284(8) 0.044(3) Uani 1 1 d . . . . .
C01S C 0.7979(6) 0.5269(5) 0.5893(6) 0.030(2) Uani 1 1 d . . . . .
N4 N 0.6361(7) 0.3427(5) 0.4274(7) 0.066(3) Uani 1 1 d . . . . .
H4 H 0.581410 0.348754 0.432831 0.079 Uiso 1 1 calc R U . . .
C01U C 0.8863(7) 0.6170(5) 0.5653(7) 0.038(3) Uani 1 1 d . . . . .
H01U H 0.938571 0.633575 0.546613 0.045 Uiso 1 1 calc R U . . .
C01V C 0.2696(7) -0.1241(5) 0.6422(7) 0.044(3) Uani 1 1 d . . . . .
HH H 0.287304 -0.164819 0.646488 0.053 Uiso 1 1 calc R U . . .
O01W O 0.5193(6) 0.4299(5) 0.4489(8) 0.091(4) Uani 1 1 d . . . . .
C01X C 0.4074(8) -0.0976(6) 0.7100(7) 0.051(3) Uani 1 1 d . . . . .
C01Y C 0.7690(8) 0.3758(5) 0.3595(6) 0.043(3) Uani 1 1 d . . . . .
H01Y H 0.785987 0.335023 0.354868 0.051 Uiso 1 1 calc R U . . .
C01Z C 0.4423(8) 0.0114(6) 0.7297(8) 0.046(3) Uani 1 1 d . . . . .
C020 C 0.1159(7) -0.2208(5) 0.3888(11) 0.060(4) Uani 1 1 d . . . . .
C021 C 0.6587(7) 0.4507(5) 0.3918(8) 0.048(3) Uani 1 1 d . . . . .
C022 C 0.3672(8) 0.2460(6) 0.6813(9) 0.051(3) Uani 1 1 d . . . . .
C023 C 0.6421(7) 0.4767(6) 0.6432(8) 0.048(3) Uani 1 1 d . . . . .
H023 H 0.589347 0.460291 0.660798 0.058 Uiso 1 1 calc R U . . .
C024 C 0.7129(7) 0.4967(5) 0.3628(6) 0.033(2) Uani 1 1 d . . . . .
C025 C 0.1352(8) -0.2483(6) 0.4706(11) 0.062(4) Uani 1 1 d . . . . .
C026 C 0.2317(6) 0.0668(5) 0.3816(5) 0.030(2) Uani 1 1 d . . . . .
C027 C 1.0049(7) 0.4153(5) 0.4966(8) 0.049(3) Uani 1 1 d . . . . .
H02A H 1.043188 0.439730 0.460260 0.059 Uiso 1 1 calc R U . . .
H02B H 0.979649 0.383849 0.459508 0.059 Uiso 1 1 calc R U . . .
C028 C 0.4050(8) 0.2535(5) 0.4355(9) 0.058(4) Uani 1 1 d . . . . .
HI H 0.413287 0.289962 0.399949 0.070 Uiso 1 1 calc R U . . .
HJ H 0.457502 0.229298 0.431804 0.070 Uiso 1 1 calc R U . . .
C029 C 0.6347(8) 0.2518(5) 0.5328(10) 0.056(3) Uani 1 1 d . . . . .
C02A C 0.9063(8) 0.7534(5) 0.5659(9) 0.055(3) Uani 1 1 d . . . . .
H02C H 0.957982 0.728279 0.569296 0.066 Uiso 1 1 calc R U . . .
H02D H 0.915895 0.789639 0.601502 0.066 Uiso 1 1 calc R U . . .
C02B C 0.0730(8) -0.0325(6) 0.5806(9) 0.063(4) Uani 1 1 d . . . . .
C02C C 0.3755(6) 0.0559(5) 0.4392(6) 0.032(2) Uani 1 1 d . . . . .
C02D C 0.3859(7) 0.1174(5) 0.4362(7) 0.041(3) Uani 1 1 d . . . . .
HK H 0.437900 0.134028 0.455826 0.049 Uiso 1 1 calc R U . . .
C02E C 0.1015(8) 0.0763(7) 0.6129(10) 0.069(4) Uani 1 1 d . . . . .
C02F C 0.6905(7) 0.5597(5) 0.3608(7) 0.043(3) Uani 1 1 d . . . . .
C02G C 0.9419(9) 0.5118(6) 0.2708(8) 0.056(3) Uani 1 1 d . . . . .
C02H C 0.8529(9) 0.6988(6) 0.2493(9) 0.062(4) Uani 1 1 d . . . . .
H02E H 0.791702 0.697639 0.235391 0.075 Uiso 1 1 calc R U . . .
H02F H 0.883353 0.712495 0.197145 0.075 Uiso 1 1 calc R U . . .
C1 C 0.2985(6) 0.0281(5) 0.4121(6) 0.029(2) Uani 1 1 d . . . . .
C02J C 0.7442(7) 0.6050(5) 0.3338(8) 0.047(3) Uani 1 1 d . . . . .
H02J H 0.725484 0.645573 0.335533 0.057 Uiso 1 1 calc R U . . .
C02K C 0.8571(7) 0.5296(5) 0.3044(7) 0.043(3) Uani 1 1 d . . . . .
C02L C 0.1427(7) -0.0230(6) 0.3590(7) 0.046(3) Uani 1 1 d . . . . .
HL H 0.089727 -0.039810 0.342684 0.055 Uiso 1 1 calc R U . . .
C02M C 0.6146(7) 0.3473(5) 0.6278(9) 0.053(3) Uani 1 1 d . . . . .
H02G H 0.572406 0.365647 0.588473 0.064 Uiso 1 1 calc R U . . .
H02H H 0.596000 0.355019 0.687656 0.064 Uiso 1 1 calc R U . . .
C02N C 0.1282(9) -0.3126(6) 0.4776(12) 0.079(5) Uani 1 1 d . . . . .
HM H 0.137062 -0.332043 0.531282 0.095 Uiso 1 1 calc R U . . .
C02O C 0.6861(7) 0.3892(6) 0.3970(8) 0.048(3) Uani 1 1 d . . . . .
C02P C 0.1542(7) 0.0393(5) 0.3546(7) 0.042(3) Uani 1 1 d . . . . .
C02Q C 0.6174(7) 0.2800(6) 0.6122(10) 0.057(3) Uani 1 1 d . . . . .
C02R C 0.8679(10) 0.8082(7) 0.2992(11) 0.076(4) Uani 1 1 d . . . . .
H02R H 0.860769 0.820871 0.241258 0.091 Uiso 1 1 calc R U . . .
C02S C 0.1077(10) -0.3467(7) 0.4020(15) 0.092(6) Uani 1 1 d . . . . .
HN H 0.103044 -0.389098 0.406456 0.111 Uiso 1 1 calc R U . . .
C02T C 0.8290(8) 0.5914(6) 0.3026(7) 0.049(3) Uani 1 1 d . . . . .
C02U C 0.3907(8) 0.3344(6) 0.5527(10) 0.065(4) Uani 1 1 d . . . . .
HO H 0.397899 0.364555 0.510064 0.078 Uiso 1 1 calc R U . . .
C02V C 0.8912(8) 0.8333(6) 0.4515(10) 0.063(4) Uani 1 1 d . . . . .
H02V H 0.898244 0.863132 0.494552 0.076 Uiso 1 1 calc R U . . .
C02W C 0.5828(9) 0.5766(6) 0.6816(9) 0.059(3) Uani 1 1 d . . . . .
C02X C 0.8819(7) 0.7303(5) 0.4075(8) 0.047(3) Uani 1 1 d . . . . .
H02X H 0.884417 0.689041 0.422673 0.056 Uiso 1 1 calc R U . . .
C02Y C 0.3544(9) 0.1987(6) 0.7523(9) 0.064(4) Uani 1 1 d . . . . .
HP H 0.386422 0.211542 0.804026 0.077 Uiso 1 1 calc R U . . .
HQ H 0.293618 0.197887 0.767873 0.077 Uiso 1 1 calc R U . . .
C02Z C 0.8675(8) 0.7444(5) 0.3215(9) 0.051(3) Uani 1 1 d . . . . .
C030 C 0.5963(10) 0.1797(7) 0.6793(14) 0.088(5) Uani 1 1 d . . . . .
H030 H 0.586908 0.156267 0.729543 0.105 Uiso 1 1 calc R U . . .
C031 C 0.0943(9) -0.3195(7) 0.3221(13) 0.084(5) Uani 1 1 d . . . . .
HR H 0.083112 -0.342846 0.272192 0.101 Uiso 1 1 calc R U . . .
C032 C 0.6031(9) 0.5770(6) 0.3890(10) 0.063(4) Uani 1 1 d . . . . .
C033 C 0.1867(8) -0.1116(6) 0.6052(9) 0.055(3) Uani 1 1 d . . . . .
C034 C 0.5721(9) 0.4678(6) 0.4213(9) 0.066(4) Uani 1 1 d . . . . .
C035 C 0.3692(9) 0.3069(7) 0.7018(10) 0.070(4) Uani 1 1 d . . . . .
HS H 0.364092 0.318843 0.760246 0.084 Uiso 1 1 calc R U . . .
C036 C 0.6287(8) 0.1876(6) 0.5236(12) 0.080(5) Uani 1 1 d . . . . .
H036 H 0.637377 0.168957 0.469373 0.095 Uiso 1 1 calc R U . . .
C037 C 1.0452(9) 0.4326(8) 0.2208(8) 0.073(4) Uani 1 1 d . . . . .
H03A H 1.035635 0.396475 0.184967 0.088 Uiso 1 1 calc R U . . .
H03B H 1.062771 0.465795 0.182251 0.088 Uiso 1 1 calc R U . . .
C038 C 0.8790(10) 0.8500(6) 0.3651(12) 0.079(5) Uani 1 1 d . . . . .
H038 H 0.878234 0.891471 0.350985 0.095 Uiso 1 1 calc R U . . .
C039 C 0.6091(9) 0.1525(7) 0.5984(15) 0.089(6) Uani 1 1 d . . . . .
H039 H 0.604770 0.110152 0.593349 0.107 Uiso 1 1 calc R U . . .
C03A C 1.0576(8) 0.3848(7) 0.5668(9) 0.077(4) Uani 1 1 d . . . . .
H03C H 1.019695 0.360774 0.604140 0.093 Uiso 1 1 calc R U . . .
H03D H 1.084788 0.415936 0.603042 0.093 Uiso 1 1 calc R U . . .
C12 C 0.0979(8) -0.2569(6) 0.3177(11) 0.077(4) Uani 1 1 d . . . . .
HT H 0.087573 -0.238061 0.263789 0.092 Uiso 1 1 calc R U . . .
C03C C 0.3786(10) 0.3508(7) 0.6385(13) 0.085(5) Uani 1 1 d . . . . .
HU H 0.376811 0.392024 0.653875 0.102 Uiso 1 1 calc R U . . .
C03D C 0.1137(8) -0.1522(5) 0.3740(10) 0.059(4) Uani 1 1 d . . . . .
HV H 0.094761 -0.143978 0.314305 0.071 Uiso 1 1 calc R U . . .
HW H 0.072016 -0.133907 0.413752 0.071 Uiso 1 1 calc R U . . .
C03E C 0.5979(9) 0.2422(7) 0.6826(11) 0.077(4) Uani 1 1 d . . . . .
H03E H 0.584968 0.260817 0.736024 0.093 Uiso 1 1 calc R U . . .
C03F C 0.5574(8) -0.1161(7) 0.4347(8) 0.071(4) Uani 1 1 d . . . . .
HX H 0.584456 -0.085387 0.397563 0.086 Uiso 1 1 calc R U . . .
HY H 0.519075 -0.140384 0.398157 0.086 Uiso 1 1 calc R U . . .
C03G C 0.5455(9) -0.0681(7) 0.7792(9) 0.073(4) Uani 1 1 d . . . . .
HZ H 0.562926 -0.035264 0.818530 0.088 Uiso 1 1 calc R U . . .
H1 H 0.536041 -0.104559 0.814443 0.088 Uiso 1 1 calc R U . . .
C03H C 0.0238(10) 0.1755(7) 0.2786(10) 0.084(5) Uani 1 1 d . . . . .
H2 H -0.003159 0.152613 0.231224 0.101 Uiso 1 1 calc R U . . .
H3 H 0.045969 0.213506 0.254172 0.101 Uiso 1 1 calc R U . . .
C03I C 0.6712(10) 0.2824(6) 0.4513(10) 0.078(4) Uani 1 1 d . . . . .
H03F H 0.733199 0.286792 0.459353 0.093 Uiso 1 1 calc R U . . .
H03G H 0.662387 0.254974 0.401915 0.093 Uiso 1 1 calc R U . . .
C03J C 0.4613(11) 0.5456(8) 0.4526(13) 0.098(6) Uani 1 1 d . . . . .
H03H H 0.445096 0.518719 0.500608 0.118 Uiso 1 1 calc R U . . .
H03I H 0.461032 0.587516 0.474005 0.118 Uiso 1 1 calc R U . . .
C03K C 0.1704(10) -0.2182(6) 0.5514(10) 0.076(4) Uani 1 1 d . . . . .
H6 H 0.158864 -0.244960 0.600943 0.091 Uiso 1 1 calc R U . . .
H7 H 0.232753 -0.215567 0.545197 0.091 Uiso 1 1 calc R U . . .
C03L C 0.5229(10) 0.6765(7) 0.7215(11) 0.086(5) Uani 1 1 d . . . . .
H03J H 0.545062 0.715687 0.741495 0.103 Uiso 1 1 calc R U . . .
H03K H 0.496931 0.655877 0.771452 0.103 Uiso 1 1 calc R U . . .
C03M C 1.1270(9) 0.3432(8) 0.5290(12) 0.097(6) Uani 1 1 d . . . . .
H03L H 1.107065 0.329625 0.471689 0.116 Uiso 1 1 calc R U . . .
H03M H 1.178077 0.368136 0.519268 0.116 Uiso 1 1 calc R U . . .
C03N C 1.1149(9) 0.4202(9) 0.2844(10) 0.091(5) Uani 1 1 d . . . . .
H03N H 1.096755 0.388269 0.324851 0.109 Uiso 1 1 calc R U . . .
H03O H 1.127133 0.456893 0.318182 0.109 Uiso 1 1 calc R U . . .
C03O C 0.6154(9) -0.0799(8) 0.7161(10) 0.090(5) Uani 1 1 d . . . . .
H8 H 0.627302 -0.043335 0.681898 0.108 Uiso 1 1 calc R U . . .
H9 H 0.598981 -0.112592 0.676152 0.108 Uiso 1 1 calc R U . . .
C03P C -0.0396(10) 0.0450(7) 0.5516(13) 0.098(6) Uani 1 1 d . . . . .
H10 H -0.040470 0.087078 0.530943 0.117 Uiso 1 1 calc R U . . .
H11 H -0.055378 0.018557 0.502826 0.117 Uiso 1 1 calc R U . . .
C03Q C 0.6275(10) -0.1577(9) 0.4735(12) 0.109(7) Uani 1 1 d . . . . .
H12 H 0.677948 -0.132542 0.485498 0.130 Uiso 1 1 calc R U . . .
H13 H 0.606715 -0.172825 0.529601 0.130 Uiso 1 1 calc R U . . .
C03R C 0.4773(13) 0.7141(10) 0.5775(19) 0.147(9) Uani 1 1 d . . . . .
H03R H 0.533530 0.728018 0.569128 0.176 Uiso 1 1 calc R U . . .
C03T C 0.4536(12) 0.6872(10) 0.6506(17) 0.138(10) Uani 1 1 d . . . . .
H03T H 0.396618 0.674986 0.659329 0.166 Uiso 1 1 calc R U . . .
C03U C -0.1017(11) 0.0376(9) 0.6226(14) 0.113(7) Uani 1 1 d . . . . .
H14 H -0.083893 0.063625 0.671075 0.136 Uiso 1 1 calc R U . . .
H15 H -0.098921 -0.004514 0.642932 0.136 Uiso 1 1 calc R U . . .
C03V C 0.6977(13) -0.0990(17) 0.7704(15) 0.205(17) Uani 1 1 d . . . . .
H16 H 0.720752 -0.063666 0.801308 0.247 Uiso 1 1 calc R U . . .
H17 H 0.682378 -0.129929 0.813496 0.247 Uiso 1 1 calc R U . . .
C03W C -0.0928(14) 0.2228(9) 0.4969(16) 0.157(10) Uani 1 1 d . . . . .
H18 H -0.120529 0.184309 0.508940 0.235 Uiso 1 1 calc R U . . .
H19 H -0.135046 0.251708 0.476177 0.235 Uiso 1 1 calc R U . . .
H20 H -0.066448 0.238123 0.549677 0.235 Uiso 1 1 calc R U . . .
C03X C -0.0224(12) 0.2135(11) 0.4255(16) 0.138(8) Uani 1 1 d . . . . .
H21 H 0.034667 0.224252 0.437136 0.165 Uiso 1 1 calc R U . . .
C03Y C 1.1534(13) 0.2901(9) 0.5769(14) 0.134(8) Uani 1 1 d . . . . .
H03P H 1.174428 0.302132 0.633772 0.201 Uiso 1 1 calc R U . . .
H03Q H 1.198467 0.269365 0.545353 0.201 Uiso 1 1 calc R U . . .
H03S H 1.104886 0.262972 0.583877 0.201 Uiso 1 1 calc R U . . .
C5 C 0.3994(11) 0.5391(9) 0.3794(15) 0.127(8) Uani 1 1 d . . . . .
H5A H 0.401898 0.496993 0.358832 0.152 Uiso 1 1 calc R U . . .
H5B H 0.418819 0.565007 0.331513 0.152 Uiso 1 1 calc R U . . .
C040 C -0.1966(13) 0.0526(11) 0.600(2) 0.216(18) Uani 1 1 d . . . . .
H22 H -0.203443 0.096499 0.592012 0.259 Uiso 1 1 calc R U . . .
H23 H -0.234031 0.039758 0.647735 0.259 Uiso 1 1 calc R U . . .
C041 C 0.6540(13) -0.2069(10) 0.4253(15) 0.144(9) Uani 1 1 d . . . . .
H24 H 0.608435 -0.236834 0.423068 0.215 Uiso 1 1 calc R U . . .
H25 H 0.704248 -0.224794 0.452273 0.215 Uiso 1 1 calc R U . . .
H26 H 0.667935 -0.193910 0.366745 0.215 Uiso 1 1 calc R U . . .
C042 C -0.0437(12) 0.1903(10) 0.3477(16) 0.140(10) Uani 1 1 d . . . . .
H27 H -0.101712 0.182794 0.335282 0.168 Uiso 1 1 calc R U . . .
C043 C 0.4071(14) 0.7216(9) 0.5056(17) 0.160(10) Uani 1 1 d . . . . .
H04A H 0.428637 0.706262 0.450683 0.240 Uiso 1 1 calc R U . . .
H04B H 0.392733 0.764260 0.499426 0.240 Uiso 1 1 calc R U . . .
H04C H 0.356323 0.699051 0.522113 0.240 Uiso 1 1 calc R U . . .
C6 C 1.2661(15) 0.3786(15) 0.2946(19) 0.209(14) Uani 1 1 d . . . . .
H6A H 1.278657 0.410244 0.336574 0.313 Uiso 1 1 calc R U . . .
H6B H 1.317197 0.369474 0.261289 0.313 Uiso 1 1 calc R U . . .
H6C H 1.247302 0.342341 0.324955 0.313 Uiso 1 1 calc R U . . .
C7 C 1.1974(12) 0.3994(13) 0.2350(14) 0.157(11) Uani 1 1 d . . . . .
H7A H 1.182592 0.366357 0.195068 0.188 Uiso 1 1 calc R U . . .
H7B H 1.218956 0.433387 0.200091 0.188 Uiso 1 1 calc R U . . .
C8 C 0.3044(15) 0.5547(11) 0.399(3) 0.24(2) Uani 1 1 d . . . . .
H8A H 0.267850 0.541661 0.350201 0.286 Uiso 1 1 calc R U . . .
H8B H 0.297571 0.598649 0.406218 0.286 Uiso 1 1 calc R U . . .
C9 C 0.2775(18) 0.5191(19) 0.488(3) 0.29(2) Uani 1 1 d . . . . .
H9A H 0.327770 0.513531 0.524273 0.439 Uiso 1 1 calc R U . . .
H9B H 0.253474 0.479755 0.473369 0.439 Uiso 1 1 calc R U . . .
H9C H 0.235243 0.542784 0.519363 0.439 Uiso 1 1 calc R U . . .
C10 C -0.223(2) 0.0165(15) 0.509(3) 0.29(3) Uani 1 1 d . . . . .
H28 H -0.172223 0.008394 0.475490 0.438 Uiso 1 1 calc R U . . .
H29 H -0.262205 0.041563 0.475588 0.438 Uiso 1 1 calc R U . . .
H30 H -0.251168 -0.021491 0.523871 0.438 Uiso 1 1 calc R U . . .
C11 C 0.7615(18) -0.1229(14) 0.711(2) 0.215(14) Uani 1 1 d . . . . .
H31 H 0.733181 -0.140842 0.660883 0.322 Uiso 1 1 calc R U . . .
H32 H 0.795332 -0.153650 0.740353 0.322 Uiso 1 1 calc R U . . .
H33 H 0.798664 -0.090294 0.691723 0.322 Uiso 1 1 calc R U . . .

loop_
_atom_site_aniso_label
_atom_site_aniso_U_11
_atom_site_aniso_U_22
_atom_site_aniso_U_33
_atom_site_aniso_U_23
_atom_site_aniso_U_13
_atom_site_aniso_U_12
O001 0.051(5) 0.037(5) 0.080(6) -0.003(4) -0.004(4) 0.008(4)
O002 0.044(5) 0.032(5) 0.097(7) -0.004(4) 0.007(4) 0.007(4)
O003 0.056(5) 0.049(5) 0.083(7) -0.011(5) -0.021(5) 0.004(4)
O004 0.052(5) 0.054(6) 0.098(8) 0.012(5) 0.024(5) 0.000(5)
O005 0.051(6) 0.068(7) 0.124(9) -0.010(6) -0.029(6) 0.000(5)
N006 0.034(5) 0.035(6) 0.055(6) -0.004(4) 0.007(4) 0.005(4)
C007 0.047(7) 0.037(7) 0.025(6) 0.007(5) 0.004(5) -0.009(5)
O008 0.078(7) 0.058(7) 0.086(7) -0.001(5) 0.000(5) 0.022(5)
O009 0.071(6) 0.051(6) 0.107(8) -0.002(5) 0.007(5) 0.017(5)
N00A 0.040(5) 0.056(6) 0.016(4) -0.012(4) -0.008(4) 0.012(4)
N00B 0.061(7) 0.038(6) 0.075(8) 0.006(5) -0.004(6) 0.002(5)
O00C 0.070(6) 0.047(6) 0.100(8) 0.027(5) -0.019(5) 0.000(5)
O00D 0.062(6) 0.043(6) 0.116(8) -0.018(5) 0.018(5) 0.007(5)
N00E 0.059(7) 0.055(7) 0.056(7) 0.009(5) -0.016(5) -0.009(5)
N00F 0.052(6) 0.055(7) 0.071(8) 0.018(5) -0.001(5) -0.009(5)
O00G 0.056(6) 0.059(6) 0.128(9) 0.013(6) 0.034(6) -0.003(5)
N00H 0.057(6) 0.024(6) 0.082(8) -0.007(5) 0.003(5) -0.001(5)
N00I 0.046(6) 0.058(7) 0.062(7) 0.003(5) 0.007(5) 0.012(5)
N00J 0.059(7) 0.036(6) 0.068(7) -0.002(5) 0.016(5) 0.009(5)
C00K 0.034(6) 0.027(6) 0.052(7) -0.012(5) 0.004(5) -0.001(5)
C00L 0.053(7) 0.037(7) 0.039(7) -0.008(5) -0.008(5) 0.001(5)
C3 0.043(6) 0.042(7) 0.032(6) -0.003(5) 0.010(5) 0.000(5)
C00N 0.037(6) 0.046(8) 0.059(8) -0.017(6) 0.007(5) -0.007(5)
C2 0.048(7) 0.039(7) 0.057(8) -0.010(6) 0.007(6) -0.006(6)
N00P 0.033(5) 0.040(6) 0.104(9) 0.009(6) -0.013(5) -0.012(5)
C00Q 0.034(6) 0.049(7) 0.013(5) -0.012(4) -0.009(4) 0.005(5)
C4 0.042(7) 0.052(8) 0.032(6) 0.006(5) 0.013(5) 0.007(6)
C00S 0.034(6) 0.041(7) 0.023(6) 0.005(5) -0.004(4) -0.001(5)
O00T 0.072(7) 0.067(7) 0.094(8) -0.002(5) -0.030(6) 0.001(5)
C00U 0.040(6) 0.036(6) 0.029(6) 0.010(5) 0.007(4) 0.001(5)
C00V 0.043(6) 0.065(8) 0.004(5) 0.001(5) 0.015(4) 0.007(6)
C00W 0.050(7) 0.046(7) 0.000(4) -0.003(4) -0.006(4) 0.009(5)
C00X 0.034(6) 0.041(7) 0.016(5) -0.005(4) -0.012(4) -0.005(5)
C00Y 0.055(8) 0.042(8) 0.044(7) -0.002(6) 0.002(6) -0.005(6)
N8 0.046(6) 0.052(7) 0.096(9) 0.017(6) 0.010(6) 0.014(6)
N3 0.051(6) 0.037(6) 0.105(9) -0.020(6) -0.016(6) 0.008(5)
N9 0.041(6) 0.076(8) 0.040(6) -0.015(5) -0.011(4) 0.009(5)
C012 0.036(6) 0.032(7) 0.072(9) 0.015(6) -0.019(6) -0.001(5)
C013 0.041(6) 0.048(7) 0.028(6) 0.009(5) 0.005(5) -0.002(5)
C014 0.050(7) 0.027(6) 0.029(6) -0.003(5) -0.004(5) 0.007(5)
C015 0.049(8) 0.053(9) 0.057(8) -0.012(7) -0.011(6) 0.013(7)
C016 0.054(7) 0.049(7) 0.006(5) 0.000(4) 0.002(4) 0.007(6)
N5 0.071(7) 0.045(7) 0.067(8) 0.004(5) 0.015(6) -0.013(6)
C018 0.055(7) 0.042(7) 0.036(7) 0.004(5) 0.011(6) -0.007(6)
C019 0.046(7) 0.043(8) 0.038(7) 0.012(5) -0.009(5) 0.006(6)
N1 0.049(6) 0.039(6) 0.106(10) -0.020(6) 0.008(6) 0.001(5)
C01B 0.036(6) 0.049(8) 0.043(7) -0.006(5) 0.008(5) 0.000(5)
C01C 0.035(6) 0.032(6) 0.043(7) -0.005(5) 0.018(5) -0.005(5)
O01D 0.076(7) 0.052(7) 0.174(12) -0.023(7) -0.042(7) 0.026(6)
C01E 0.049(7) 0.037(7) 0.038(7) 0.005(5) -0.005(5) 0.005(5)
C01F 0.046(7) 0.044(7) 0.037(7) -0.003(5) -0.002(5) 0.009(6)
O01G 0.077(7) 0.059(6) 0.090(8) -0.007(5) 0.029(6) -0.011(5)
N2 0.032(5) 0.041(6) 0.103(9) -0.002(6) 0.007(5) -0.003(5)
C01I 0.048(7) 0.036(7) 0.050(8) -0.007(5) 0.016(6) -0.010(6)
O01J 0.042(5) 0.064(7) 0.154(10) -0.044(6) -0.019(6) 0.008(5)
C01K 0.045(6) 0.044(7) 0.004(5) -0.008(4) -0.014(4) 0.006(5)
C01L 0.045(7) 0.062(9) 0.055(8) -0.009(7) -0.004(6) 0.002(6)
C01M 0.049(7) 0.029(7) 0.086(11) 0.000(7) -0.002(7) -0.005(5)
C01N 0.054(7) 0.052(7) 0.010(5) 0.015(5) -0.022(5) -0.015(6)
C01O 0.047(7) 0.038(7) 0.072(9) 0.001(6) 0.005(6) 0.016(6)
C01P 0.055(8) 0.049(8) 0.051(8) -0.003(6) -0.006(6) 0.000(6)
O01Q 0.072(7) 0.041(6) 0.196(12) 0.022(7) 0.046(7) 0.021(5)
C01R 0.048(7) 0.033(7) 0.051(8) 0.002(5) -0.015(6) 0.003(5)
C01S 0.042(6) 0.038(6) 0.010(5) 0.005(4) -0.021(4) -0.002(5)
N4 0.056(7) 0.045(7) 0.097(9) 0.019(6) -0.008(6) -0.002(6)
C01U 0.039(6) 0.039(7) 0.035(6) 0.000(5) -0.011(5) 0.005(5)
C01V 0.059(8) 0.036(7) 0.038(7) 0.001(5) 0.020(6) 0.013(6)
O01W 0.059(6) 0.060(7) 0.155(11) 0.053(6) 0.018(6) 0.008(5)
C01X 0.055(8) 0.067(10) 0.032(7) -0.008(6) 0.007(6) 0.016(7)
C01Y 0.071(8) 0.038(7) 0.018(6) 0.014(5) -0.016(5) 0.018(6)
C01Z 0.046(7) 0.043(8) 0.050(8) -0.009(6) -0.004(6) -0.003(6)
C020 0.042(7) 0.031(7) 0.106(12) -0.005(8) 0.023(7) -0.011(6)
C021 0.045(7) 0.035(7) 0.065(8) 0.022(6) 0.005(6) 0.003(6)
C022 0.047(7) 0.052(8) 0.054(8) -0.009(6) -0.007(6) -0.006(6)
C023 0.028(6) 0.059(9) 0.057(8) 0.009(6) -0.014(5) 0.007(6)
C024 0.041(6) 0.049(7) 0.010(5) 0.000(5) -0.011(4) 0.007(5)
C025 0.048(8) 0.035(8) 0.103(12) -0.009(8) 0.015(7) -0.008(6)
C026 0.044(6) 0.045(7) -0.001(5) -0.005(4) 0.001(4) 0.001(5)
C027 0.042(7) 0.042(7) 0.064(9) -0.006(6) 0.001(6) 0.002(5)
C028 0.046(7) 0.041(8) 0.088(11) 0.021(7) -0.003(7) -0.016(6)
C029 0.050(7) 0.026(7) 0.092(11) 0.011(7) -0.016(7) -0.007(5)
C02A 0.050(7) 0.039(7) 0.074(10) -0.022(6) 0.007(7) -0.010(6)
C02B 0.044(8) 0.060(9) 0.084(11) -0.024(7) 0.001(7) -0.003(7)
C02C 0.036(6) 0.029(6) 0.030(6) -0.009(4) 0.009(4) -0.007(5)
C02D 0.038(6) 0.052(8) 0.032(6) 0.009(5) 0.005(5) -0.004(5)
C02E 0.045(8) 0.072(11) 0.089(11) -0.011(8) -0.006(7) 0.016(7)
C02F 0.051(7) 0.038(7) 0.038(7) 0.011(5) 0.009(5) 0.010(5)
C02G 0.062(9) 0.056(9) 0.050(8) 0.003(6) 0.015(6) 0.007(7)
C02H 0.077(9) 0.051(9) 0.059(9) 0.013(7) 0.002(7) -0.005(7)
C1 0.031(5) 0.039(6) 0.017(5) -0.006(4) 0.005(4) -0.001(5)
C02J 0.051(7) 0.026(6) 0.064(8) 0.001(5) 0.002(6) 0.004(5)
C02K 0.053(7) 0.038(7) 0.038(7) -0.006(5) -0.007(5) 0.004(6)
C02L 0.039(7) 0.060(9) 0.039(7) -0.017(6) 0.013(5) -0.002(6)
C02M 0.045(7) 0.047(8) 0.067(9) 0.003(6) -0.012(6) -0.008(6)
C02N 0.062(9) 0.035(8) 0.140(15) -0.003(9) 0.042(9) -0.010(7)
C02O 0.044(7) 0.047(8) 0.053(8) 0.004(6) -0.017(6) 0.003(6)
C02P 0.054(7) 0.040(7) 0.033(7) -0.004(5) 0.004(5) -0.001(6)
C02Q 0.041(7) 0.044(8) 0.086(11) 0.008(7) -0.016(7) -0.008(6)
C02R 0.084(10) 0.056(10) 0.087(12) 0.018(8) 0.014(9) -0.001(8)
C02S 0.070(10) 0.030(8) 0.18(2) -0.024(11) 0.031(12) -0.009(7)
C02T 0.070(8) 0.057(8) 0.019(6) -0.016(5) -0.010(6) 0.003(7)
C02U 0.058(8) 0.043(8) 0.094(12) 0.018(8) -0.019(8) -0.006(6)
C02V 0.065(9) 0.038(8) 0.086(11) -0.017(7) 0.016(8) -0.019(6)
C02W 0.071(9) 0.045(8) 0.059(9) 0.013(6) 0.003(7) -0.002(7)
C02X 0.052(7) 0.033(7) 0.056(8) -0.002(6) 0.010(6) -0.003(5)
C02Y 0.082(10) 0.045(8) 0.066(9) 0.004(7) -0.008(7) 0.002(7)
C02Z 0.048(7) 0.041(8) 0.065(9) 0.005(6) 0.005(6) -0.008(6)
C030 0.070(10) 0.041(9) 0.153(18) 0.021(10) -0.023(11) -0.024(7)
C031 0.064(10) 0.057(11) 0.130(16) -0.019(10) 0.022(10) -0.023(8)
C032 0.063(9) 0.039(8) 0.087(11) 0.011(7) 0.006(7) 0.008(7)
C033 0.050(8) 0.054(8) 0.061(9) -0.001(6) 0.015(6) -0.005(6)
C034 0.054(8) 0.054(9) 0.089(11) 0.032(8) 0.003(7) 0.010(7)
C035 0.081(10) 0.049(9) 0.079(11) -0.019(8) -0.008(8) -0.008(7)
C036 0.055(8) 0.044(9) 0.140(15) 0.001(9) -0.034(9) -0.001(7)
C037 0.071(9) 0.114(13) 0.034(8) -0.012(8) 0.005(7) 0.029(9)
C038 0.091(11) 0.033(8) 0.114(15) 0.009(9) 0.008(10) -0.004(7)
C039 0.066(10) 0.032(9) 0.168(19) 0.021(11) -0.034(11) -0.015(7)
C03A 0.056(8) 0.094(12) 0.081(11) 0.010(8) 0.014(7) 0.032(8)
C12 0.054(8) 0.054(10) 0.123(14) -0.022(9) 0.020(8) -0.012(7)
C03C 0.102(13) 0.038(9) 0.114(15) -0.019(9) -0.010(11) -0.009(8)
C03D 0.046(7) 0.039(8) 0.093(11) 0.002(7) 0.004(7) -0.004(6)
C03E 0.061(9) 0.070(11) 0.102(12) 0.024(9) -0.021(8) -0.020(8)
C03F 0.062(8) 0.104(12) 0.048(8) -0.021(7) -0.009(6) 0.039(8)
C03G 0.070(10) 0.076(10) 0.074(10) 0.020(8) 0.008(8) 0.016(8)
C03H 0.102(12) 0.063(10) 0.088(12) 0.024(8) -0.046(10) 0.017(9)
C03I 0.087(11) 0.053(9) 0.093(12) -0.001(8) -0.012(9) 0.013(8)
C03J 0.079(12) 0.070(12) 0.146(17) 0.024(11) 0.014(11) 0.019(9)
C03K 0.078(10) 0.052(9) 0.098(12) -0.002(8) 0.003(9) 0.011(8)
C03L 0.099(12) 0.056(10) 0.104(13) -0.021(9) 0.061(10) 0.005(9)
C03M 0.059(9) 0.112(14) 0.119(14) 0.033(11) 0.023(9) 0.037(9)
C03N 0.059(9) 0.147(16) 0.066(10) -0.017(10) 0.014(8) 0.019(10)
C03O 0.054(9) 0.150(16) 0.066(10) 0.013(10) -0.016(7) 0.023(10)
C03P 0.075(11) 0.052(10) 0.165(18) -0.030(10) -0.022(11) 0.021(8)
C03Q 0.071(11) 0.154(18) 0.100(14) -0.044(13) -0.023(9) 0.060(12)
C03R 0.072(13) 0.123(19) 0.25(3) 0.037(19) -0.005(16) 0.021(13)
C03T 0.073(13) 0.121(18) 0.22(3) 0.082(17) 0.065(15) 0.068(12)
C03U 0.072(12) 0.104(16) 0.16(2) -0.004(13) 0.003(12) 0.023(11)
C03V 0.079(14) 0.42(5) 0.118(18) 0.02(2) 0.023(13) 0.10(2)
C03W 0.143(19) 0.099(16) 0.23(3) -0.013(16) 0.057(19) 0.068(15)
C03X 0.074(13) 0.19(2) 0.15(2) -0.011(18) -0.011(13) 0.047(15)
C03Y 0.112(15) 0.115(17) 0.17(2) 0.028(15) 0.031(14) 0.060(13)
C5 0.070(12) 0.098(15) 0.21(3) 0.023(15) 0.018(14) 0.028(11)
C040 0.082(15) 0.093(18) 0.47(6) -0.03(2) -0.08(2) 0.030(13)
C041 0.098(15) 0.14(2) 0.19(2) 0.009(17) -0.022(15) 0.054(14)
C042 0.096(15) 0.16(2) 0.17(2) -0.089(17) -0.075(15) 0.081(14)
C043 0.120(18) 0.122(19) 0.24(3) 0.010(17) -0.061(18) 0.057(15)
C6 0.103(19) 0.29(4) 0.24(3) -0.05(3) 0.02(2) 0.04(2)
C7 0.063(12) 0.28(3) 0.123(17) 0.022(18) 0.010(11) 0.063(17)
C8 0.096(18) 0.084(17) 0.53(7) 0.02(2) 0.12(3) 0.027(13)
C9 0.10(2) 0.36(6) 0.42(7) 0.10(5) 0.08(3) 0.08(3)
C10 0.17(3) 0.18(3) 0.53(8) -0.11(4) -0.13(4) 0.06(2)
C11 0.17(3) 0.25(4) 0.23(3) 0.03(3) -0.08(3) 0.01(3)

loop_
_atom_type_symbol
_atom_type_description
_atom_type_scat_dispersion_real
_atom_type_scat_dispersion_imag
_atom_type_scat_source
C C 0.0033 0.0016 'International Tables Vol C Tables 4.2.6.8 and 6.1.1.4'
H H 0.0000 0.0000 'International Tables Vol C Tables 4.2.6.8 and 6.1.1.4'
N N 0.0061 0.0033 'International Tables Vol C Tables 4.2.6.8 and 6.1.1.4'
O O 0.0106 0.0060 'International Tables Vol C Tables 4.2.6.8 and 6.1.1.4'

loop_
_geom_angle_atom_site_label_1
_geom_angle_atom_site_label_2
_geom_angle_atom_site_label_3
_geom_angle
_geom_angle_site_symmetry_1
_geom_angle_site_symmetry_3
_geom_angle_publ_flag
C007 N006 C012 125.2(9) . . ?
C007 N006 C027 118.1(9) . . ?
C012 N006 C027 116.7(9) . . ?
O004 C007 N006 122.7(10) . . ?
O004 C007 C00X 120.1(10) . . ?
N006 C007 C00X 117.1(9) . . ?
C00K N00A C01O 117.8(9) . . ?
C00V N00A C00K 125.6(9) . . ?
C00V N00A C01O 116.5(9) . . ?
C01L N00B C03H 115.7(11) . . ?
C01P N00B C01L 123.9(11) . . ?
C01P N00B C03H 120.4(11) . . ?
C018 N00E H 117.2 . . ?
C018 N00E C02Y 125.5(11) . . ?
C02Y N00E H 117.2 . . ?
C013 N00F HA 115.6 . . ?
C013 N00F C028 128.9(10) . . ?
C028 N00F HA 115.6 . . ?
C00Q N00H H00H 116.6 . . ?
C00Q N00H C02A 126.7(10) . . ?
C02A N00H H00H 116.6 . . ?
C015 N00I C037 118.3(11) . . ?
C02G N00I C015 123.9(10) . . ?
C02G N00I C037 117.5(11) . . ?
C00Y N00J C03L 117.8(10) . . ?
C02W N00J C00Y 125.5(11) . . ?
C02W N00J C03L 116.6(11) . . ?
O003 C00K N00A 121.4(10) . . ?
O003 C00K C02C 123.1(10) . . ?
N00A C00K C02C 115.4(9) . . ?
C3 C00L C02E 120.1(11) . . ?
C2 C00L C3 120.5(11) . . ?
C2 C00L C02E 119.4(11) . . ?
C00U C3 C00L 116.6(10) . . ?
C01F C3 C00L 121.5(10) . . ?
C01F C3 C00U 121.9(10) . . ?
C02V C00N C02A 120.5(11) . . ?
C02X C00N C02A 121.7(11) . . ?
C02X C00N C02V 117.8(12) . . ?
C00L C2 HB 118.4 . . ?
C00L C2 C018 123.2(11) . . ?
C018 C2 HB 118.4 . . ?
C01N N00P H00P 118.9 . . ?
C01N N00P C02M 122.2(10) . . ?
C02M N00P H00P 118.9 . . ?
N00H C00Q C00W 120.9(9) . . ?
N00H C00Q C01U 122.0(10) . . ?
C00W C00Q C01U 117.1(10) . . ?
C00U C4 C018 118.6(10) . . ?
C00U C4 C01Z 120.2(10) . . ?
C018 C4 C01Z 120.8(11) . . ?
C00W C00S C019 123.3(10) . . ?
C00W C00S C01S 121.6(9) . . ?
C019 C00S C01S 115.1(9) . . ?
C3 C00U C01B 116.5(10) . . ?
C4 C00U C3 123.2(10) . . ?
C4 C00U C01B 120.3(10) . . ?
O002 C00V N00A 118.6(10) . . ?
O002 C00V C01C 123.4(10) . . ?
N00A C00V C01C 117.8(10) . . ?
C00Q C00W C00Y 121.6(10) . . ?
C00S C00W C00Q 120.4(9) . . ?
C00S C00W C00Y 117.9(10) . . ?
C01S C00X C007 117.7(9) . . ?
C01U C00X C007 119.6(9) . . ?
C01U C00X C01S 122.6(10) . . ?
O00D C00Y N00J 119.5(11) . . ?
O00D C00Y C00W 123.1(11) . . ?
N00J C00Y C00W 117.5(10) . . ?
C032 N8 C03J 118.2(11) . . ?
C034 N8 C032 124.3(11) . . ?
C034 N8 C03J 117.4(11) . . ?
C02B N3 C03P 118.3(11) . . ?
C02E N3 C02B 122.7(11) . . ?
C02E N3 C03P 118.9(11) . . ?
C01X N9 C01Z 125.2(10) . . ?
C01X N9 C03G 117.1(11) . . ?
C01Z N9 C03G 117.3(10) . . ?
O001 C012 N006 117.8(11) . . ?
O001 C012 C01K 124.2(11) . . ?
N006 C012 C01K 118.0(10) . . ?
N00F C013 C016 122.9(10) . . ?
N00F C013 C02D 120.4(10) . . ?
C016 C013 C02D 116.6(10) . . ?
C01E C014 C024 116.6(10) . . ?
C02K C014 C01E 122.0(10) . . ?
C02K C014 C024 121.3(9) . . ?
O008 C015 N00I 120.3(12) . . ?
O008 C015 C01E 122.2(13) . . ?
N00I C015 C01E 117.6(11) . . ?
C013 C016 C01P 121.6(10) . . ?
C013 C016 C026 120.8(10) . . ?
C026 C016 C01P 117.6(10) . . ?
C02H N5 H5 118.0 . . ?
C02T N5 H5 118.0 . . ?
C02T N5 C02H 124.1(11) . . ?
N00E C018 C2 121.8(11) . . ?
N00E C018 C4 120.5(11) . . ?
C2 C018 C4 117.7(10) . . ?
C00S C019 C02W 117.9(11) . . ?
C023 C019 C00S 123.4(11) . . ?
C023 C019 C02W 118.6(11) . . ?
C033 N1 HC 117.9 . . ?
C033 N1 C03K 124.1(11) . . ?
C03K N1 HC 117.9 . . ?
C00U C01B C01X 119.8(10) . . ?
C01V C01B C00U 120.9(10) . . ?
C01V C01B C01X 119.2(11) . . ?
C01I C01C C00V 121.1(10) . . ?
C01I C01C C1 119.7(10) . . ?
C1 C01C C00V 119.2(9) . . ?
C014 C01E C015 119.4(11) . . ?
C01Y C01E C014 121.1(10) . . ?
C01Y C01E C015 119.5(11) . . ?
C3 C01F C02B 118.5(11) . . ?
C3 C01F C033 121.1(11) . . ?
C033 C01F C02B 120.3(11) . . ?
C01I N2 HD 118.5 . . ?
C01I N2 C03D 122.9(10) . . ?
C03D N2 HD 118.5 . . ?
C01C C01I C02L 118.9(10) . . ?
N2 C01I C01C 121.6(11) . . ?
N2 C01I C02L 119.5(11) . . ?
C01N C01K C012 120.4(10) . . ?
C01S C01K C012 119.5(10) . . ?
C01S C01K C01N 120.0(10) . . ?
O005 C01L N00B 120.7(12) . . ?
O005 C01L C02P 122.0(12) . . ?
N00B C01L C02P 117.2(11) . . ?
C01R C01M HE 118.8 . . ?
C022 C01M HE 118.8 . . ?
C022 C01M C01R 122.4(11) . . ?
N00P C01N C01K 120.9(11) . . ?
N00P C01N C023 121.6(11) . . ?
C023 C01N C01K 117.3(10) . . ?
N00A C01O HF 108.4 . . ?
N00A C01O HG 108.4 . . ?
N00A C01O C03F 115.5(10) . . ?
HF C01O HG 107.5 . . ?
C03F C01O HF 108.4 . . ?
C03F C01O HG 108.4 . . ?
N00B C01P C016 119.6(11) . . ?
O00C C01P N00B 117.3(11) . . ?
O00C C01P C016 123.1(11) . . ?
C01M C01R C028 121.6(11) . . ?
C02U C01R C01M 116.9(12) . . ?
C02U C01R C028 121.5(11) . . ?
C00X C01S C00S 115.2(9) . . ?
C01K C01S C00S 122.3(9) . . ?
C01K C01S C00X 122.5(10) . . ?
C02O N4 H4 118.6 . . ?
C02O N4 C03I 122.9(11) . . ?
C03I N4 H4 118.6 . . ?
C00Q C01U H01U 118.5 . . ?
C00X C01U C00Q 123.0(11) . . ?
C00X C01U H01U 118.5 . . ?
C01B C01V HH 118.3 . . ?
C01B C01V C033 123.5(11) . . ?
C033 C01V HH 118.3 . . ?
O009 C01X N9 121.0(12) . . ?
O009 C01X C01B 122.4(12) . . ?
N9 C01X C01B 116.6(11) . . ?
C01E C01Y H01Y 118.5 . . ?
C01E C01Y C02O 123.0(10) . . ?
C02O C01Y H01Y 118.5 . . ?
O00T C01Z C4 123.5(11) . . ?
O00T C01Z N9 118.9(11) . . ?
N9 C01Z C4 117.6(10) . . ?
C025 C020 C03D 123.7(13) . . ?
C12 C020 C025 119.7(13) . . ?
C12 C020 C03D 116.6(14) . . ?
C024 C021 C02O 121.8(11) . . ?
C024 C021 C034 118.1(11) . . ?
C02O C021 C034 120.1(11) . . ?
C01M C022 C02Y 121.4(12) . . ?
C035 C022 C01M 118.0(13) . . ?
C035 C022 C02Y 120.5(13) . . ?
C019 C023 C01N 121.7(11) . . ?
C019 C023 H023 119.2 . . ?
C01N C023 H023 119.2 . . ?
C021 C024 C014 120.9(10) . . ?
C021 C024 C02F 124.2(10) . . ?
C02F C024 C014 114.9(10) . . ?
C020 C025 C02N 118.2(14) . . ?
C020 C025 C03K 127.9(12) . . ?
C02N C025 C03K 113.7(15) . . ?
C1 C026 C016 121.0(9) . . ?
C02P C026 C016 121.2(9) . . ?
C02P C026 C1 117.8(9) . . ?
N006 C027 H02A 108.6 . . ?
N006 C027 H02B 108.6 . . ?
N006 C027 C03A 114.8(10) . . ?
H02A C027 H02B 107.5 . . ?
C03A C027 H02A 108.6 . . ?
C03A C027 H02B 108.6 . . ?
N00F C028 C01R 114.6(10) . . ?
N00F C028 HI 108.6 . . ?
N00F C028 HJ 108.6 . . ?
C01R C028 HI 108.6 . . ?
C01R C028 HJ 108.6 . . ?
HI C028 HJ 107.6 . . ?
C02Q C029 C036 121.0(14) . . ?
C02Q C029 C03I 126.2(11) . . ?
C036 C029 C03I 112.4(14) . . ?
N00H C02A C00N 113.6(10) . . ?
N00H C02A H02C 108.8 . . ?
N00H C02A H02D 108.8 . . ?
C00N C02A H02C 108.8 . . ?
C00N C02A H02D 108.8 . . ?
H02C C02A H02D 107.7 . . ?
N3 C02B C01F 119.8(11) . . ?
O01J C02B N3 116.1(12) . . ?
O01J C02B C01F 124.1(12) . . ?
C02D C02C C00K 118.0(9) . . ?
C02D C02C C1 121.5(10) . . ?
C1 C02C C00K 120.5(9) . . ?
C013 C02D HK 118.7 . . ?
C02C C02D C013 122.6(10) . . ?
C02C C02D HK 118.7 . . ?
N3 C02E C00L 117.3(12) . . ?
O01D C02E C00L 122.9(13) . . ?
O01D C02E N3 119.7(12) . . ?
C024 C02F C032 117.8(10) . . ?
C02J C02F C024 124.3(10) . . ?
C02J C02F C032 117.8(10) . . ?
N00I C02G C02K 118.9(11) . . ?
O01G C02G N00I 118.1(12) . . ?
O01G C02G C02K 122.9(12) . . ?
N5 C02H H02E 108.8 . . ?
N5 C02H H02F 108.8 . . ?
N5 C02H C02Z 113.9(11) . . ?
H02E C02H H02F 107.7 . . ?
C02Z C02H H02E 108.8 . . ?
C02Z C02H H02F 108.8 . . ?
C01C C1 C026 121.2(9) . . ?
C02C C1 C01C 121.4(9) . . ?
C02C C1 C026 117.5(9) . . ?
C02F C02J H02J 119.6 . . ?
C02F C02J C02T 120.8(11) . . ?
C02T C02J H02J 119.6 . . ?
C014 C02K C02G 118.1(10) . . ?
C014 C02K C02T 120.2(11) . . ?
C02T C02K C02G 121.5(11) . . ?
C01I C02L HL 119.5 . . ?
C02P C02L C01I 121.0(11) . . ?
C02P C02L HL 119.5 . . ?
N00P C02M H02G 109.2 . . ?
N00P C02M H02H 109.2 . . ?
N00P C02M C02Q 112.2(10) . . ?
H02G C02M H02H 107.9 . . ?
C02Q C02M H02G 109.2 . . ?
C02Q C02M H02H 109.2 . . ?
C025 C02N HM 120.6 . . ?
C02S C02N C025 118.8(16) . . ?
C02S C02N HM 120.6 . . ?
N4 C02O C01Y 119.5(11) . . ?
N4 C02O C021 124.0(11) . . ?
C021 C02O C01Y 116.2(11) . . ?
C026 C02P C01L 120.5(10) . . ?
C02L C02P C01L 118.1(11) . . ?
C02L C02P C026 121.4(10) . . ?
C029 C02Q C02M 125.7(12) . . ?
C03E C02Q C029 117.0(13) . . ?
C03E C02Q C02M 117.2(14) . . ?
C02Z C02R H02R 120.8 . . ?
C038 C02R H02R 120.8 . . ?
C038 C02R C02Z 118.4(14) . . ?
C02N C02S HN 119.0 . . ?
C031 C02S C02N 122.1(15) . . ?
C031 C02S HN 119.0 . . ?
N5 C02T C02J 121.4(11) . . ?
N5 C02T C02K 120.3(11) . . ?
C02K C02T C02J 118.4(11) . . ?
C01R C02U HO 119.8 . . ?
C03C C02U C01R 120.4(13) . . ?
C03C C02U HO 119.8 . . ?
C00N C02V H02V 120.2 . . ?
C00N C02V C038 119.6(12) . . ?
C038 C02V H02V 120.2 . . ?
O00G C02W N00J 120.9(13) . . ?
O00G C02W C019 121.3(12) . . ?
N00J C02W C019 117.8(12) . . ?
C00N C02X H02X 117.5 . . ?
C02Z C02X C00N 125.0(12) . . ?
C02Z C02X H02X 117.5 . . ?
N00E C02Y C022 115.5(11) . . ?
N00E C02Y HP 108.4 . . ?
N00E C02Y HQ 108.4 . . ?
C022 C02Y HP 108.4 . . ?
C022 C02Y HQ 108.4 . . ?
HP C02Y HQ 107.5 . . ?
C02R C02Z C02H 118.2(12) . . ?
C02X C02Z C02H 125.4(11) . . ?
C02X C02Z C02R 116.4(12) . . ?
C039 C030 H030 121.4 . . ?
C03E C030 H030 121.4 . . ?
C03E C030 C039 117.3(17) . . ?
C02S C031 HR 121.0 . . ?
C12 C031 C02S 118.1(17) . . ?
C12 C031 HR 121.0 . . ?
N8 C032 C02F 116.9(11) . . ?
O01Q C032 N8 118.6(12) . . ?
O01Q C032 C02F 124.3(12) . . ?
N1 C033 C01F 123.1(12) . . ?
N1 C033 C01V 121.1(12) . . ?
C01V C033 C01F 115.7(11) . . ?
N8 C034 C021 118.5(11) . . ?
O01W C034 N8 118.8(12) . . ?
O01W C034 C021 122.7(12) . . ?
C022 C035 HS 119.2 . . ?
C03C C035 C022 121.6(14) . . ?
C03C C035 HS 119.2 . . ?
C029 C036 H036 120.8 . . ?
C029 C036 C039 118.4(16) . . ?
C039 C036 H036 120.8 . . ?
N00I C037 H03A 109.3 . . ?
N00I C037 H03B 109.3 . . ?
H03A C037 H03B 108.0 . . ?
C03N C037 N00I 111.6(10) . . ?
C03N C037 H03A 109.3 . . ?
C03N C037 H03B 109.3 . . ?
C02R C038 C02V 122.8(13) . . ?
C02R C038 H038 118.6 . . ?
C02V C038 H038 118.6 . . ?
C030 C039 C036 121.4(15) . . ?
C030 C039 H039 119.3 . . ?
C036 C039 H039 119.3 . . ?
C027 C03A H03C 109.1 . . ?
C027 C03A H03D 109.1 . . ?
C027 C03A C03M 112.3(12) . . ?
H03C C03A H03D 107.9 . . ?
C03M C03A H03C 109.1 . . ?
C03M C03A H03D 109.1 . . ?
C020 C12 HT 118.5 . . ?
C031 C12 C020 123.0(17) . . ?
C031 C12 HT 118.5 . . ?
C02U C03C HU 119.8 . . ?
C035 C03C C02U 120.4(14) . . ?
C035 C03C HU 119.8 . . ?
N2 C03D C020 112.1(10) . . ?
N2 C03D HV 109.2 . . ?
N2 C03D HW 109.2 . . ?
C020 C03D HV 109.2 . . ?
C020 C03D HW 109.2 . . ?
HV C03D HW 107.9 . . ?
C02Q C03E H03E 117.6 . . ?
C030 C03E C02Q 124.7(17) . . ?
C030 C03E H03E 117.6 . . ?
C01O C03F HX 109.1 . . ?
C01O C03F HY 109.1 . . ?
C01O C03F C03Q 112.3(11) . . ?
HX C03F HY 107.9 . . ?
C03Q C03F HX 109.1 . . ?
C03Q C03F HY 109.1 . . ?
N9 C03G HZ 109.1 . . ?
N9 C03G H1 109.1 . . ?
HZ C03G H1 107.9 . . ?
C03O C03G N9 112.3(11) . . ?
C03O C03G HZ 109.1 . . ?
C03O C03G H1 109.1 . . ?
N00B C03H H2 109.2 . . ?
N00B C03H H3 109.2 . . ?
N00B C03H C042 112.0(13) . . ?
H2 C03H H3 107.9 . . ?
C042 C03H H2 109.2 . . ?
C042 C03H H3 109.2 . . ?
N4 C03I C029 117.3(12) . . ?
N4 C03I H03F 108.0 . . ?
N4 C03I H03G 108.0 . . ?
C029 C03I H03F 108.0 . . ?
C029 C03I H03G 108.0 . . ?
H03F C03I H03G 107.2 . . ?
N8 C03J H03H 110.0 . . ?
N8 C03J H03I 110.0 . . ?
H03H C03J H03I 108.4 . . ?
C5 C03J N8 108.5(16) . . ?
C5 C03J H03H 110.0 . . ?
C5 C03J H03I 110.0 . . ?
N1 C03K C025 118.0(12) . . ?
N1 C03K H6 107.8 . . ?
N1 C03K H7 107.8 . . ?
C025 C03K H6 107.8 . . ?
C025 C03K H7 107.8 . . ?
H6 C03K H7 107.1 . . ?
N00J C03L H03J 109.3 . . ?
N00J C03L H03K 109.3 . . ?
N00J C03L C03T 111.5(13) . . ?
H03J C03L H03K 108.0 . . ?
C03T C03L H03J 109.3 . . ?
C03T C03L H03K 109.3 . . ?
C03A C03M H03L 107.4 . . ?
C03A C03M H03M 107.4 . . ?
H03L C03M H03M 107.0 . . ?
C03Y C03M C03A 119.5(15) . . ?
C03Y C03M H03L 107.4 . . ?
C03Y C03M H03M 107.4 . . ?
C037 C03N H03N 109.7 . . ?
C037 C03N H03O 109.7 . . ?
C037 C03N C7 109.7(13) . . ?
H03N C03N H03O 108.2 . . ?
C7 C03N H03N 109.7 . . ?
C7 C03N H03O 109.7 . . ?
C03G C03O H8 110.2 . . ?
C03G C03O H9 110.2 . . ?
C03G C03O C03V 107.4(13) . . ?
H8 C03O H9 108.5 . . ?
C03V C03O H8 110.2 . . ?
C03V C03O H9 110.2 . . ?
N3 C03P H10 109.6 . . ?
N3 C03P H11 109.6 . . ?
H10 C03P H11 108.1 . . ?
C03U C03P N3 110.2(16) . . ?
C03U C03P H10 109.6 . . ?
C03U C03P H11 109.6 . . ?
C03F C03Q H12 107.8 . . ?
C03F C03Q H13 107.8 . . ?
H12 C03Q H13 107.1 . . ?
C041 C03Q C03F 118.2(15) . . ?
C041 C03Q H12 107.8 . . ?
C041 C03Q H13 107.8 . . ?
C03T C03R H03R 121.6 . . ?
C03T C03R C043 117(2) . . ?
C043 C03R H03R 121.6 . . ?
C03L C03T H03T 121.0 . . ?
C03R C03T C03L 117.9(19) . . ?
C03R C03T H03T 121.0 . . ?
C03P C03U H14 108.2 . . ?
C03P C03U H15 108.2 . . ?
C03P C03U C040 116(2) . . ?
H14 C03U H15 107.4 . . ?
C040 C03U H14 108.3 . . ?
C040 C03U H15 108.3 . . ?
C03O C03V H16 109.9 . . ?
C03O C03V H17 109.9 . . ?
H16 C03V H17 108.3 . . ?
C11 C03V C03O 109(2) . . ?
C11 C03V H16 109.9 . . ?
C11 C03V H17 109.9 . . ?
H18 C03W H19 109.5 . . ?
H18 C03W H20 109.5 . . ?
H19 C03W H20 109.5 . . ?
C03X C03W H18 109.5 . . ?
C03X C03W H19 109.5 . . ?
C03X C03W H20 109.5 . . ?
C03W C03X H21 120.0 . . ?
C042 C03X C03W 120(2) . . ?
C042 C03X H21 120.0 . . ?
C03M C03Y H03P 109.5 . . ?
C03M C03Y H03Q 109.5 . . ?
C03M C03Y H03S 109.5 . . ?
H03P C03Y H03Q 109.5 . . ?
H03P C03Y H03S 109.5 . . ?
H03Q C03Y H03S 109.5 . . ?
C03J C5 H5A 108.0 . . ?
C03J C5 H5B 108.0 . . ?
C03J C5 C8 117(2) . . ?
H5A C5 H5B 107.3 . . ?
C8 C5 H5A 108.0 . . ?
C8 C5 H5B 108.0 . . ?
C03U C040 H22 109.9 . . ?
C03U C040 H23 109.9 . . ?
C03U C040 C10 109(2) . . ?
H22 C040 H23 108.3 . . ?
C10 C040 H22 109.9 . . ?
C10 C040 H23 109.9 . . ?
C03Q C041 H24 109.5 . . ?
C03Q C041 H25 109.5 . . ?
C03Q C041 H26 109.5 . . ?
H24 C041 H25 109.5 . . ?
H24 C041 H26 109.5 . . ?
H25 C041 H26 109.5 . . ?
C03H C042 H27 119.1 . . ?
C03X C042 C03H 121.9(18) . . ?
C03X C042 H27 119.1 . . ?
C03R C043 H04A 109.5 . . ?
C03R C043 H04B 109.5 . . ?
C03R C043 H04C 109.5 . . ?
H04A C043 H04B 109.5 . . ?
H04A C043 H04C 109.5 . . ?
H04B C043 H04C 109.5 . . ?
H6A C6 H6B 109.5 . . ?
H6A C6 H6C 109.5 . . ?
H6B C6 H6C 109.5 . . ?
C7 C6 H6A 109.5 . . ?
C7 C6 H6B 109.5 . . ?
C7 C6 H6C 109.5 . . ?
C03N C7 H7A 109.0 . . ?
C03N C7 H7B 109.0 . . ?
C6 C7 C03N 112.7(18) . . ?
C6 C7 H7A 109.0 . . ?
C6 C7 H7B 109.0 . . ?
H7A C7 H7B 107.8 . . ?
C5 C8 H8A 110.2 . . ?
C5 C8 H8B 110.2 . . ?
C5 C8 C9 107(2) . . ?
H8A C8 H8B 108.5 . . ?
C9 C8 H8A 110.2 . . ?
C9 C8 H8B 110.2 . . ?
C8 C9 H9A 109.5 . . ?
C8 C9 H9B 109.5 . . ?
C8 C9 H9C 109.5 . . ?
H9A C9 H9B 109.5 . . ?
H9A C9 H9C 109.5 . . ?
H9B C9 H9C 109.5 . . ?
C040 C10 H28 109.5 . . ?
C040 C10 H29 109.5 . . ?
C040 C10 H30 109.5 . . ?
H28 C10 H29 109.5 . . ?
H28 C10 H30 109.5 . . ?
H29 C10 H30 109.5 . . ?
C03V C11 H31 109.5 . . ?
C03V C11 H32 109.5 . . ?
C03V C11 H33 109.5 . . ?
H31 C11 H32 109.5 . . ?
H31 C11 H33 109.5 . . ?
H32 C11 H33 109.5 . . ?

loop_
_geom_bond_atom_site_label_1
_geom_bond_atom_site_label_2
_geom_bond_distance
_geom_bond_site_symmetry_2
_geom_bond_publ_flag
O001 C012 1.236(13) . ?
O002 C00V 1.233(13) . ?
O003 C00K 1.205(12) . ?
O004 C007 1.231(12) . ?
O005 C01L 1.234(13) . ?
N006 C007 1.373(13) . ?
N006 C012 1.399(13) . ?
N006 C027 1.478(13) . ?
C007 C00X 1.490(14) . ?
O008 C015 1.215(14) . ?
O009 C01X 1.229(14) . ?
N00A C00K 1.392(13) . ?
N00A C00V 1.385(13) . ?
N00A C01O 1.476(13) . ?
N00B C01L 1.385(15) . ?
N00B C01P 1.377(15) . ?
N00B C03H 1.485(15) . ?
O00C C01P 1.226(14) . ?
O00D C00Y 1.226(13) . ?
N00E H 0.8600 . ?
N00E C018 1.365(14) . ?
N00E C02Y 1.468(15) . ?
N00F HA 0.8600 . ?
N00F C013 1.339(14) . ?
N00F C028 1.439(15) . ?
O00G C02W 1.225(14) . ?
N00H H00H 0.8600 . ?
N00H C00Q 1.358(13) . ?
N00H C02A 1.454(15) . ?
N00I C015 1.399(16) . ?
N00I C02G 1.391(15) . ?
N00I C037 1.499(15) . ?
N00J C00Y 1.402(14) . ?
N00J C02W 1.362(15) . ?
N00J C03L 1.508(16) . ?
C00K C02C 1.490(14) . ?
C00L C3 1.423(15) . ?
C00L C2 1.361(14) . ?
C00L C02E 1.458(16) . ?
C3 C00U 1.420(14) . ?
C3 C01F 1.395(15) . ?
C00N C02A 1.478(17) . ?
C00N C02V 1.369(17) . ?
C00N C02X 1.370(15) . ?
C2 HB 0.9300 . ?
C2 C018 1.403(15) . ?
N00P H00P 0.8600 . ?
N00P C01N 1.336(14) . ?
N00P C02M 1.447(14) . ?
C00Q C00W 1.406(14) . ?
C00Q C01U 1.425(14) . ?
C4 C00U 1.384(15) . ?
C4 C018 1.436(15) . ?
C4 C01Z 1.458(15) . ?
C00S C00W 1.407(14) . ?
C00S C019 1.410(14) . ?
C00S C01S 1.442(13) . ?
O00T C01Z 1.231(13) . ?
C00U C01B 1.433(14) . ?
C00V C01C 1.468(14) . ?
C00W C00Y 1.471(15) . ?
C00X C01S 1.435(13) . ?
C00X C01U 1.324(14) . ?
N8 C032 1.415(16) . ?
N8 C034 1.387(16) . ?
N8 C03J 1.489(18) . ?
N3 C02B 1.405(16) . ?
N3 C02E 1.399(17) . ?
N3 C03P 1.465(17) . ?
N9 C01X 1.381(15) . ?
N9 C01Z 1.386(14) . ?
N9 C03G 1.507(16) . ?
C012 C01K 1.447(15) . ?
C013 C016 1.385(14) . ?
C013 C02D 1.436(14) . ?
C014 C01E 1.413(14) . ?
C014 C024 1.462(14) . ?
C014 C02K 1.412(15) . ?
C015 C01E 1.456(15) . ?
C016 C01P 1.466(15) . ?
C016 C026 1.418(14) . ?
N5 H5 0.8600 . ?
N5 C02H 1.475(15) . ?
N5 C02T 1.361(15) . ?
C019 C023 1.347(16) . ?
C019 C02W 1.482(17) . ?
N1 HC 0.8600 . ?
N1 C033 1.314(15) . ?
N1 C03K 1.486(15) . ?
C01B C01V 1.357(15) . ?
C01B C01X 1.465(15) . ?
C01C C01I 1.398(14) . ?
C01C C1 1.403(14) . ?
O01D C02E 1.217(15) . ?
C01E C01Y 1.363(15) . ?
C01F C02B 1.448(16) . ?
C01F C033 1.423(16) . ?
O01G C02G 1.226(14) . ?
N2 HD 0.8600 . ?
N2 C01I 1.376(14) . ?
N2 C03D 1.442(14) . ?
C01I C02L 1.407(16) . ?
O01J C02B 1.230(14) . ?
C01K C01N 1.430(14) . ?
C01K C01S 1.378(13) . ?
C01L C02P 1.460(16) . ?
C01M HE 0.9300 . ?
C01M C01R 1.402(16) . ?
C01M C022 1.368(16) . ?
C01N C023 1.413(16) . ?
C01O HF 0.9700 . ?
C01O HG 0.9700 . ?
C01O C03F 1.489(15) . ?
O01Q C032 1.209(14) . ?
C01R C028 1.486(17) . ?
C01R C02U 1.398(16) . ?
N4 H4 0.8600 . ?
N4 C02O 1.357(15) . ?
N4 C03I 1.467(15) . ?
C01U H01U 0.9300 . ?
C01V HH 0.9300 . ?
C01V C033 1.426(16) . ?
O01W C034 1.235(15) . ?
C01Y H01Y 0.9300 . ?
C01Y C02O 1.433(16) . ?
C020 C025 1.412(19) . ?
C020 C12 1.366(19) . ?
C020 C03D 1.513(16) . ?
C021 C024 1.380(14) . ?
C021 C02O 1.408(16) . ?
C021 C034 1.460(17) . ?
C022 C02Y 1.506(17) . ?
C022 C035 1.364(17) . ?
C023 H023 0.9300 . ?
C024 C02F 1.419(14) . ?
C025 C02N 1.409(17) . ?
C025 C03K 1.496(18) . ?
C026 C1 1.410(13) . ?
C026 C02P 1.400(14) . ?
C027 H02A 0.9700 . ?
C027 H02B 0.9700 . ?
C027 C03A 1.498(16) . ?
C028 HI 0.9700 . ?
C028 HJ 0.9700 . ?
C029 C02Q 1.381(18) . ?
C029 C036 1.409(17) . ?
C029 C03I 1.517(19) . ?
C02A H02C 0.9700 . ?
C02A H02D 0.9700 . ?
C02C C02D 1.350(14) . ?
C02C C1 1.398(13) . ?
C02D HK 0.9300 . ?
C02F C02J 1.354(15) . ?
C02F C032 1.467(16) . ?
C02G C02K 1.460(16) . ?
C02H H02E 0.9700 . ?
C02H H02F 0.9700 . ?
C02H C02Z 1.498(17) . ?
C02J H02J 0.9300 . ?
C02J C02T 1.427(16) . ?
C02K C02T 1.415(15) . ?
C02L HL 0.9300 . ?
C02L C02P 1.371(15) . ?
C02M H02G 0.9700 . ?
C02M H02H 0.9700 . ?
C02M C02Q 1.489(17) . ?
C02N HM 0.9300 . ?
C02N C02S 1.40(2) . ?
C02Q C03E 1.383(18) . ?
C02R H02R 0.9300 . ?
C02R C02Z 1.433(17) . ?
C02R C038 1.36(2) . ?
C02S HN 0.9300 . ?
C02S C031 1.37(2) . ?
C02U HO 0.9300 . ?
C02U C03C 1.37(2) . ?
C02V H02V 0.9300 . ?
C02V C038 1.376(19) . ?
C02X H02X 0.9300 . ?
C02X C02Z 1.362(16) . ?
C02Y HP 0.9700 . ?
C02Y HQ 0.9700 . ?
C030 H030 0.9300 . ?
C030 C039 1.38(2) . ?
C030 C03E 1.365(19) . ?
C031 HR 0.9300 . ?
C031 C12 1.366(19) . ?
C035 HS 0.9300 . ?
C035 C03C 1.36(2) . ?
C036 H036 0.9300 . ?
C036 C039 1.40(2) . ?
C037 H03A 0.9700 . ?
C037 H03B 0.9700 . ?
C037 C03N 1.471(18) . ?
C038 H038 0.9300 . ?
C039 H039 0.9300 . ?
C03A H03C 0.9700 . ?
C03A H03D 0.9700 . ?
C03A C03M 1.517(18) . ?
C12 HT 0.9300 . ?
C03C HU 0.9300 . ?
C03D HV 0.9700 . ?
C03D HW 0.9700 . ?
C03E H03E 0.9300 . ?
C03F HX 0.9700 . ?
C03F HY 0.9700 . ?
C03F C03Q 1.531(19) . ?
C03G HZ 0.9700 . ?
C03G H1 0.9700 . ?
C03G C03O 1.470(18) . ?
C03H H2 0.9700 . ?
C03H H3 0.9700 . ?
C03H C042 1.52(3) . ?
C03I H03F 0.9700 . ?
C03I H03G 0.9700 . ?
C03J H03H 0.9700 . ?
C03J H03I 0.9700 . ?
C03J C5 1.47(2) . ?
C03K H6 0.9700 . ?
C03K H7 0.9700 . ?
C03L H03J 0.9700 . ?
C03L H03K 0.9700 . ?
C03L C03T 1.54(3) . ?
C03M H03L 0.9700 . ?
C03M H03M 0.9700 . ?
C03M C03Y 1.43(2) . ?
C03N H03N 0.9700 . ?
C03N H03O 0.9700 . ?
C03N C7 1.55(2) . ?
C03O H8 0.9700 . ?
C03O H9 0.9700 . ?
C03O C03V 1.57(2) . ?
C03P H10 0.9700 . ?
C03P H11 0.9700 . ?
C03P C03U 1.45(2) . ?
C03Q H12 0.9700 . ?
C03Q H13 0.9700 . ?
C03Q C041 1.36(2) . ?
C03R H03R 0.9300 . ?
C03R C03T 1.31(3) . ?
C03R C043 1.55(3) . ?
C03T H03T 0.9300 . ?
C03U H14 0.9700 . ?
C03U H15 0.9700 . ?
C03U C040 1.54(2) . ?
C03V H16 0.9700 . ?
C03V H17 0.9700 . ?
C03V C11 1.44(3) . ?
C03W H18 0.9600 . ?
C03W H19 0.9600 . ?
C03W H20 0.9600 . ?
C03W C03X 1.55(3) . ?
C03X H21 0.9300 . ?
C03X C042 1.33(3) . ?
C03Y H03P 0.9600 . ?
C03Y H03Q 0.9600 . ?
C03Y H03S 0.9600 . ?
C5 H5A 0.9700 . ?
C5 H5B 0.9700 . ?
C5 C8 1.54(2) . ?
C040 H22 0.9700 . ?
C040 H23 0.9700 . ?
C040 C10 1.64(4) . ?
C041 H24 0.9600 . ?
C041 H25 0.9600 . ?
C041 H26 0.9600 . ?
C042 H27 0.9300 . ?
C043 H04A 0.9600 . ?
C043 H04B 0.9600 . ?
C043 H04C 0.9600 . ?
C6 H6A 0.9600 . ?
C6 H6B 0.9600 . ?
C6 H6C 0.9600 . ?
C6 C7 1.47(3) . ?
C7 H7A 0.9700 . ?
C7 H7B 0.9700 . ?
C8 H8A 0.9700 . ?
C8 H8B 0.9700 . ?
C8 C9 1.62(4) . ?
C9 H9A 0.9600 . ?
C9 H9B 0.9600 . ?
C9 H9C 0.9600 . ?
C10 H28 0.9600 . ?
C10 H29 0.9600 . ?
C10 H30 0.9600 . ?
C11 H31 0.9600 . ?
C11 H32 0.9600 . ?
C11 H33 0.9600 . ?

loop_
_geom_torsion_atom_site_label_1
_geom_torsion_atom_site_label_2
_geom_torsion_atom_site_label_3
_geom_torsion_atom_site_label_4
_geom_torsion
_geom_torsion_site_symmetry_1
_geom_torsion_site_symmetry_2
_geom_torsion_site_symmetry_3
_geom_torsion_site_symmetry_4
_geom_torsion_publ_flag
O001 C012 C01K C01N -0.4(16) . . . . ?
O001 C012 C01K C01S -179.1(10) . . . . ?
O002 C00V C01C C01I 3.8(15) . . . . ?
O002 C00V C01C C1 -177.5(10) . . . . ?
O003 C00K C02C C02D -0.2(16) . . . . ?
O003 C00K C02C C1 -179.7(10) . . . . ?
O004 C007 C00X C01S 178.2(9) . . . . ?
O004 C007 C00X C01U -4.8(15) . . . . ?
O005 C01L C02P C026 179.2(11) . . . . ?
O005 C01L C02P C02L -1.0(18) . . . . ?
N006 C007 C00X C01S 0.7(13) . . . . ?
N006 C007 C00X C01U 177.7(9) . . . . ?
N006 C012 C01K C01N 177.4(9) . . . . ?
N006 C012 C01K C01S -1.4(15) . . . . ?
N006 C027 C03A C03M 178.5(12) . . . . ?
C007 N006 C012 O001 178.9(10) . . . . ?
C007 N006 C012 C01K 1.0(16) . . . . ?
C007 N006 C027 C03A 101.3(13) . . . . ?
C007 C00X C01S C00S 178.0(8) . . . . ?
C007 C00X C01S C01K -1.2(13) . . . . ?
C007 C00X C01U C00Q -177.6(9) . . . . ?
O008 C015 C01E C014 -175.2(11) . . . . ?
O008 C015 C01E C01Y 2.5(17) . . . . ?
N00A C00K C02C C02D -177.8(9) . . . . ?
N00A C00K C02C C1 2.7(14) . . . . ?
N00A C00V C01C C01I 178.7(9) . . . . ?
N00A C00V C01C C1 -2.6(13) . . . . ?
N00A C01O C03F C03Q -178.4(13) . . . . ?
N00B C01L C02P C026 1.6(16) . . . . ?
N00B C01L C02P C02L -178.7(11) . . . . ?
N00B C03H C042 C03X 49(3) . . . . ?
N00F C013 C016 C01P -2.0(16) . . . . ?
N00F C013 C016 C026 179.6(9) . . . . ?
N00F C013 C02D C02C -177.2(10) . . . . ?
N00H C00Q C00W C00S -178.4(9) . . . . ?
N00H C00Q C00W C00Y -1.7(14) . . . . ?
N00H C00Q C01U C00X 179.2(9) . . . . ?
N00I C015 C01E C014 3.7(15) . . . . ?
N00I C015 C01E C01Y -178.6(10) . . . . ?
N00I C02G C02K C014 1.7(17) . . . . ?
N00I C02G C02K C02T -173.5(10) . . . . ?
N00I C037 C03N C7 177.1(15) . . . . ?
N00J C03L C03T C03R -58(3) . . . . ?
C00K N00A C00V O002 -179.9(10) . . . . ?
C00K N00A C00V C01C 4.9(14) . . . . ?
C00K N00A C01O C03F -103.3(13) . . . . ?
C00K C02C C02D C013 179.5(9) . . . . ?
C00K C02C C1 C01C -0.9(14) . . . . ?
C00K C02C C1 C026 179.3(9) . . . . ?
C00L C3 C00U C4 -2.7(15) . . . . ?
C00L C3 C00U C01B 177.0(10) . . . . ?
C00L C3 C01F C02B 0.2(16) . . . . ?
C00L C3 C01F C033 177.6(11) . . . . ?
C00L C2 C018 N00E -177.0(11) . . . . ?
C00L C2 C018 C4 3.4(17) . . . . ?
C3 C00L C2 C018 -2.1(18) . . . . ?
C3 C00L C02E N3 -1.3(19) . . . . ?
C3 C00L C02E O01D 176.1(14) . . . . ?
C3 C00U C01B C01V 3.1(15) . . . . ?
C3 C00U C01B C01X -173.6(9) . . . . ?
C3 C01F C02B N3 0.1(18) . . . . ?
C3 C01F C02B O01J -179.7(13) . . . . ?
C3 C01F C033 N1 -177.0(11) . . . . ?
C3 C01F C033 C01V 7.4(16) . . . . ?
C00N C02V C038 C02R 0(2) . . . . ?
C00N C02X C02Z C02H -178.3(12) . . . . ?
C00N C02X C02Z C02R 2.8(18) . . . . ?
C2 C00L C3 C00U 1.6(16) . . . . ?
C2 C00L C3 C01F -178.4(11) . . . . ?
C2 C00L C02E N3 177.5(12) . . . . ?
C2 C00L C02E O01D -5(2) . . . . ?
N00P C01N C023 C019 175.2(10) . . . . ?
N00P C02M C02Q C029 -64.0(15) . . . . ?
N00P C02M C02Q C03E 118.5(12) . . . . ?
C00Q N00H C02A C00N 87.3(14) . . . . ?
C00Q C00W C00Y O00D -1.5(16) . . . . ?
C00Q C00W C00Y N00J 179.7(9) . . . . ?
C4 C00U C01B C01V -177.1(10) . . . . ?
C4 C00U C01B C01X 6.2(16) . . . . ?
C00S C00W C00Y O00D 175.3(11) . . . . ?
C00S C00W C00Y N00J -3.6(14) . . . . ?
C00S C019 C023 C01N 0.8(17) . . . . ?
C00S C019 C02W O00G -178.8(12) . . . . ?
C00S C019 C02W N00J -1.1(16) . . . . ?
C00U C3 C01F C02B -179.8(10) . . . . ?
C00U C3 C01F C033 -2.4(16) . . . . ?
C00U C4 C018 N00E 176.2(10) . . . . ?
C00U C4 C018 C2 -4.3(15) . . . . ?
C00U C4 C01Z O00T 177.5(11) . . . . ?
C00U C4 C01Z N9 -0.5(16) . . . . ?
C00U C01B C01V C033 2.1(17) . . . . ?
C00U C01B C01X O009 176.4(11) . . . . ?
C00U C01B C01X N9 -6.5(15) . . . . ?
C00V N00A C00K O003 177.4(10) . . . . ?
C00V N00A C00K C02C -4.9(14) . . . . ?
C00V N00A C01O C03F 80.7(13) . . . . ?
C00V C01C C01I N2 -2.4(16) . . . . ?
C00V C01C C01I C02L 178.2(10) . . . . ?
C00V C01C C1 C026 -179.4(9) . . . . ?
C00V C01C C1 C02C 0.8(14) . . . . ?
C00W C00Q C01U C00X -0.4(14) . . . . ?
C00W C00S C019 C023 178.8(10) . . . . ?
C00W C00S C019 C02W -1.0(15) . . . . ?
C00W C00S C01S C00X -0.4(12) . . . . ?
C00W C00S C01S C01K 178.9(8) . . . . ?
C00Y N00J C02W O00G 178.5(12) . . . . ?
C00Y N00J C02W C019 0.8(18) . . . . ?
C00Y N00J C03L C03T 100.6(15) . . . . ?
N8 C03J C5 C8 -179.2(15) . . . . ?
N3 C03P C03U C040 179.9(15) . . . . ?
N9 C03G C03O C03V -178.8(17) . . . . ?
C012 N006 C007 O004 -178.1(11) . . . . ?
C012 N006 C007 C00X -0.7(15) . . . . ?
C012 N006 C027 C03A -79.5(13) . . . . ?
C012 C01K C01N N00P 3.8(13) . . . . ?
C012 C01K C01N C023 178.4(9) . . . . ?
C012 C01K C01S C00S -177.6(9) . . . . ?
C012 C01K C01S C00X 1.6(13) . . . . ?
C013 N00F C028 C01R -84.8(15) . . . . ?
C013 C016 C01P N00B -177.1(10) . . . . ?
C013 C016 C01P O00C 3.5(18) . . . . ?
C013 C016 C026 C1 -4.1(14) . . . . ?
C013 C016 C026 C02P 178.5(10) . . . . ?
C014 C01E C01Y C02O -2.4(16) . . . . ?
C014 C024 C02F C02J -0.2(15) . . . . ?
C014 C024 C02F C032 179.2(10) . . . . ?
C014 C02K C02T N5 -176.7(10) . . . . ?
C014 C02K C02T C02J 2.8(15) . . . . ?
C015 N00I C02G O01G 175.7(12) . . . . ?
C015 N00I C02G C02K -1.4(18) . . . . ?
C015 N00I C037 C03N -85.9(16) . . . . ?
C015 C01E C01Y C02O 179.9(10) . . . . ?
C016 C013 C02D C02C -0.3(15) . . . . ?
C016 C026 C1 C01C -177.1(9) . . . . ?
C016 C026 C1 C02C 2.7(13) . . . . ?
C016 C026 C02P C01L -1.6(15) . . . . ?
C016 C026 C02P C02L 178.7(10) . . . . ?
N5 C02H C02Z C02R 160.6(12) . . . . ?
N5 C02H C02Z C02X -18.3(18) . . . . ?
C018 N00E C02Y C022 -96.3(14) . . . . ?
C018 C4 C00U C3 4.1(16) . . . . ?
C018 C4 C00U C01B -175.6(10) . . . . ?
C018 C4 C01Z O00T -9.7(18) . . . . ?
C018 C4 C01Z N9 172.3(10) . . . . ?
C019 C00S C00W C00Q -179.8(9) . . . . ?
C019 C00S C00W C00Y 3.4(14) . . . . ?
C019 C00S C01S C00X 178.8(8) . . . . ?
C019 C00S C01S C01K -2.0(13) . . . . ?
C01B C01V C033 N1 176.9(11) . . . . ?
C01B C01V C033 C01F -7.3(17) . . . . ?
C01C C01I C02L C02P 2.0(16) . . . . ?
C01E C014 C024 C021 3.4(14) . . . . ?
C01E C014 C024 C02F -177.5(9) . . . . ?
C01E C014 C02K C02G 0.8(16) . . . . ?
C01E C014 C02K C02T 176.0(10) . . . . ?
C01E C01Y C02O N4 -177.7(10) . . . . ?
C01E C01Y C02O C021 8.2(15) . . . . ?
C01F C3 C00U C4 177.3(10) . . . . ?
C01F C3 C00U C01B -3.0(15) . . . . ?
O01G C02G C02K C014 -175.3(12) . . . . ?
O01G C02G C02K C02T 9.5(19) . . . . ?
N2 C01I C02L C02P -177.3(10) . . . . ?
C01I C01C C1 C026 -0.7(14) . . . . ?
C01I C01C C1 C02C 179.5(9) . . . . ?
C01I N2 C03D C020 -172.8(12) . . . . ?
C01I C02L C02P C01L 177.8(10) . . . . ?
C01I C02L C02P C026 -2.5(17) . . . . ?
C01K C01N C023 C019 0.7(14) . . . . ?
C01L N00B C01P O00C 178.1(12) . . . . ?
C01L N00B C01P C016 -1.3(18) . . . . ?
C01L N00B C03H C042 83.0(17) . . . . ?
C01M C01R C028 N00F 61.7(15) . . . . ?
C01M C01R C02U C03C -1.5(18) . . . . ?
C01M C022 C02Y N00E 14.8(18) . . . . ?
C01M C022 C035 C03C 6(2) . . . . ?
C01N N00P C02M C02Q 170.8(11) . . . . ?
C01N C01K C01S C00S 3.6(12) . . . . ?
C01N C01K C01S C00X -177.2(8) . . . . ?
C01O N00A C00K O003 1.9(16) . . . . ?
C01O N00A C00K C02C 179.5(9) . . . . ?
C01O N00A C00V O002 -4.3(13) . . . . ?
C01O N00A C00V C01C -179.5(9) . . . . ?
C01O C03F C03Q C041 152.6(19) . . . . ?
C01P N00B C01L O005 -177.8(12) . . . . ?
C01P N00B C01L C02P -0.1(18) . . . . ?
C01P N00B C03H C042 -98.4(16) . . . . ?
C01P C016 C026 C1 177.5(9) . . . . ?
C01P C016 C026 C02P 0.1(14) . . . . ?
C01R C01M C022 C02Y 177.8(11) . . . . ?
C01R C01M C022 C035 -6.7(18) . . . . ?
C01R C02U C03C C035 1(2) . . . . ?
C01S C00S C00W C00Q -0.8(13) . . . . ?
C01S C00S C00W C00Y -177.6(9) . . . . ?
C01S C00S C019 C023 -0.3(15) . . . . ?
C01S C00S C019 C02W 179.9(9) . . . . ?
C01S C00X C01U C00Q -0.8(15) . . . . ?
C01S C01K C01N N00P -177.4(9) . . . . ?
C01S C01K C01N C023 -2.9(12) . . . . ?
C01U C00Q C00W C00S 1.1(12) . . . . ?
C01U C00Q C00W C00Y 177.8(9) . . . . ?
C01U C00X C01S C00S 1.2(13) . . . . ?
C01U C00X C01S C01K -178.1(9) . . . . ?
C01V C01B C01X O009 -0.3(17) . . . . ?
C01V C01B C01X N9 176.8(10) . . . . ?
C01X N9 C01Z C4 -0.1(17) . . . . ?
C01X N9 C01Z O00T -178.1(11) . . . . ?
C01X N9 C03G C03O 87.9(15) . . . . ?
C01X C01B C01V C033 178.9(10) . . . . ?
C01Z C4 C00U C3 177.1(10) . . . . ?
C01Z C4 C00U C01B -2.6(16) . . . . ?
C01Z C4 C018 N00E 3.2(16) . . . . ?
C01Z C4 C018 C2 -177.2(10) . . . . ?
C01Z N9 C01X O009 -179.4(11) . . . . ?
C01Z N9 C01X C01B 3.5(16) . . . . ?
C01Z N9 C03G C03O -98.7(15) . . . . ?
C020 C025 C02N C02S 3.9(19) . . . . ?
C020 C025 C03K N1 39(2) . . . . ?
C021 C024 C02F C02J 178.9(12) . . . . ?
C021 C024 C02F C032 -1.8(16) . . . . ?
C022 C01M C01R C028 -176.8(11) . . . . ?
C022 C01M C01R C02U 4.4(17) . . . . ?
C022 C035 C03C C02U -3(2) . . . . ?
C023 C019 C02W O00G 1.3(18) . . . . ?
C023 C019 C02W N00J 179.0(11) . . . . ?
C024 C014 C01E C015 174.2(9) . . . . ?
C024 C014 C01E C01Y -3.5(15) . . . . ?
C024 C014 C02K C02G -176.8(10) . . . . ?
C024 C014 C02K C02T -1.6(15) . . . . ?
C024 C021 C02O N4 178.0(11) . . . . ?
C024 C021 C02O C01Y -8.2(16) . . . . ?
C024 C021 C034 N8 -1.0(19) . . . . ?
C024 C021 C034 O01W -179.4(13) . . . . ?
C024 C02F C02J C02T 1.5(18) . . . . ?
C024 C02F C032 N8 2.9(17) . . . . ?
C024 C02F C032 O01Q -173.2(14) . . . . ?
C025 C020 C12 C031 3(2) . . . . ?
C025 C020 C03D N2 63.2(16) . . . . ?
C025 C02N C02S C031 0(2) . . . . ?
C026 C016 C01P N00B 1.3(15) . . . . ?
C026 C016 C01P O00C -178.1(11) . . . . ?
C027 N006 C007 O004 1.0(16) . . . . ?
C027 N006 C007 C00X 178.4(9) . . . . ?
C027 N006 C012 O001 -0.2(15) . . . . ?
C027 N006 C012 C01K -178.1(9) . . . . ?
C027 C03A C03M C03Y -149.2(17) . . . . ?
C028 N00F C013 C016 171.5(11) . . . . ?
C028 N00F C013 C02D -11.8(18) . . . . ?
C028 C01R C02U C03C 179.8(12) . . . . ?
C029 C02Q C03E C030 1(2) . . . . ?
C029 C036 C039 C030 0(2) . . . . ?
C02A N00H C00Q C00W -171.0(10) . . . . ?
C02A N00H C00Q C01U 9.4(16) . . . . ?
C02A C00N C02V C038 179.8(12) . . . . ?
C02A C00N C02X C02Z 178.5(11) . . . . ?
C02B N3 C02E C00L 2(2) . . . . ?
C02B N3 C02E O01D -175.8(14) . . . . ?
C02B N3 C03P C03U 85.0(17) . . . . ?
C02B C01F C033 N1 0.3(19) . . . . ?
C02B C01F C033 C01V -175.3(11) . . . . ?
C02D C013 C016 C01P -178.8(10) . . . . ?
C02D C013 C016 C026 2.8(14) . . . . ?
C02D C02C C1 C01C 179.7(10) . . . . ?
C02D C02C C1 C026 -0.2(14) . . . . ?
C02E C00L C3 C00U -179.6(11) . . . . ?
C02E C00L C3 C01F 0.4(17) . . . . ?
C02E C00L C2 C018 179.1(12) . . . . ?
C02E N3 C02B C01F -1(2) . . . . ?
C02E N3 C02B O01J 178.7(13) . . . . ?
C02E N3 C03P C03U -94.2(18) . . . . ?
C02F C02J C02T N5 176.6(11) . . . . ?
C02F C02J C02T C02K -2.9(16) . . . . ?
C02G N00I C015 O008 177.7(12) . . . . ?
C02G N00I C015 C01E -1.3(17) . . . . ?
C02G N00I C037 C03N 100.0(16) . . . . ?
C02G C02K C02T N5 -1.6(16) . . . . ?
C02G C02K C02T C02J 177.9(11) . . . . ?
C02H N5 C02T C02J -12.8(17) . . . . ?
C02H N5 C02T C02K 166.7(11) . . . . ?
C1 C01C C01I N2 178.9(10) . . . . ?
C1 C01C C01I C02L -0.5(15) . . . . ?
C1 C026 C02P C01L -179.0(9) . . . . ?
C1 C026 C02P C02L 1.3(15) . . . . ?
C1 C02C C02D C013 -1.0(16) . . . . ?
C02J C02F C032 N8 -177.7(12) . . . . ?
C02J C02F C032 O01Q 6(2) . . . . ?
C02K C014 C01E C015 -3.5(16) . . . . ?
C02K C014 C01E C01Y 178.9(10) . . . . ?
C02K C014 C024 C021 -178.9(10) . . . . ?
C02K C014 C024 C02F 0.2(14) . . . . ?
C02M N00P C01N C01K -171.6(10) . . . . ?
C02M N00P C01N C023 14.0(16) . . . . ?
C02M C02Q C03E C030 179.0(13) . . . . ?
C02N C025 C03K N1 -146.5(12) . . . . ?
C02N C02S C031 C12 -3(2) . . . . ?
C02O N4 C03I C029 139.9(13) . . . . ?
C02O C021 C024 C014 2.6(16) . . . . ?
C02O C021 C024 C02F -176.4(11) . . . . ?
C02O C021 C034 N8 176.2(12) . . . . ?
C02O C021 C034 O01W -2(2) . . . . ?
C02P C026 C1 C01C 0.3(13) . . . . ?
C02P C026 C1 C02C -179.8(9) . . . . ?
C02Q C029 C036 C039 -3.4(19) . . . . ?
C02Q C029 C03I N4 -43.0(19) . . . . ?
C02S C031 C12 C020 1(2) . . . . ?
C02T N5 C02H C02Z 96.1(14) . . . . ?
C02U C01R C028 N00F -119.6(12) . . . . ?
C02V C00N C02A N00H 118.2(12) . . . . ?
C02V C00N C02X C02Z -1.4(18) . . . . ?
C02W N00J C00Y O00D -177.3(12) . . . . ?
C02W N00J C00Y C00W 1.6(17) . . . . ?
C02W N00J C03L C03T -78.6(17) . . . . ?
C02W C019 C023 C01N -179.3(10) . . . . ?
C02X C00N C02A N00H -61.7(15) . . . . ?
C02X C00N C02V C038 -0.3(18) . . . . ?
C02Y N00E C018 C2 13.3(18) . . . . ?
C02Y N00E C018 C4 -167.2(11) . . . . ?
C02Y C022 C035 C03C -178.4(14) . . . . ?
C02Z C02R C038 C02V 1(2) . . . . ?
C032 N8 C034 O01W -179.1(14) . . . . ?
C032 N8 C034 C021 2(2) . . . . ?
C032 N8 C03J C5 93.5(17) . . . . ?
C032 C02F C02J C02T -177.8(11) . . . . ?
C033 N1 C03K C025 -140.4(14) . . . . ?
C033 C01F C02B N3 -177.2(12) . . . . ?
C033 C01F C02B O01J 3(2) . . . . ?
C034 N8 C032 O01Q 172.9(14) . . . . ?
C034 N8 C032 C02F -3(2) . . . . ?
C034 N8 C03J C5 -85.6(17) . . . . ?
C034 C021 C024 C014 179.8(10) . . . . ?
C034 C021 C024 C02F 0.7(17) . . . . ?
C034 C021 C02O N4 0.9(19) . . . . ?
C034 C021 C02O C01Y 174.7(11) . . . . ?
C035 C022 C02Y N00E -160.6(12) . . . . ?
C036 C029 C02Q C02M -174.6(11) . . . . ?
C036 C029 C02Q C03E 2.8(17) . . . . ?
C036 C029 C03I N4 144.0(12) . . . . ?
C037 N00I C015 O008 3.9(17) . . . . ?
C037 N00I C015 C01E -175.0(10) . . . . ?
C037 N00I C02G O01G -10.5(18) . . . . ?
C037 N00I C02G C02K 172.4(11) . . . . ?
C037 C03N C7 C6 -173(2) . . . . ?
C038 C02R C02Z C02H 178.4(13) . . . . ?
C038 C02R C02Z C02X -3(2) . . . . ?
C039 C030 C03E C02Q -5(2) . . . . ?
C12 C020 C025 C02N -5.1(18) . . . . ?
C12 C020 C025 C03K 169.0(12) . . . . ?
C12 C020 C03D N2 -116.8(13) . . . . ?
C03D N2 C01I C01C 170.0(11) . . . . ?
C03D N2 C01I C02L -10.7(17) . . . . ?
C03D C020 C025 C02N 174.9(11) . . . . ?
C03D C020 C025 C03K -11(2) . . . . ?
C03D C020 C12 C031 -177.5(12) . . . . ?
C03E C030 C039 C036 4(2) . . . . ?
C03G N9 C01X O009 -6.5(17) . . . . ?
C03G N9 C01X C01B 176.3(10) . . . . ?
C03G N9 C01Z C4 -172.9(10) . . . . ?
C03G N9 C01Z O00T 9.0(17) . . . . ?
C03G C03O C03V C11 168(2) . . . . ?
C03H N00B C01L O005 0.7(19) . . . . ?
C03H N00B C01L C02P 178.4(11) . . . . ?
C03H N00B C01P O00C -0.4(18) . . . . ?
C03H N00B C01P C016 -179.8(12) . . . . ?
C03I N4 C02O C01Y 20.9(18) . . . . ?
C03I N4 C02O C021 -165.5(12) . . . . ?
C03I C029 C02Q C02M 13.0(19) . . . . ?
C03I C029 C02Q C03E -169.6(12) . . . . ?
C03I C029 C036 C039 170.0(12) . . . . ?
C03J N8 C032 O01Q -6(2) . . . . ?
C03J N8 C032 C02F 177.6(13) . . . . ?
C03J N8 C034 O01W 0(2) . . . . ?
C03J N8 C034 C021 -178.5(13) . . . . ?
C03J C5 C8 C9 -49(3) . . . . ?
C03K N1 C033 C01F 167.1(12) . . . . ?
C03K N1 C033 C01V -17.5(19) . . . . ?
C03K C025 C02N C02S -171.1(12) . . . . ?
C03L N00J C00Y O00D 3.6(18) . . . . ?
C03L N00J C00Y C00W -177.5(11) . . . . ?
C03L N00J C02W O00G -2.4(19) . . . . ?
C03L N00J C02W C019 179.9(11) . . . . ?
C03P N3 C02B C01F 179.8(13) . . . . ?
C03P N3 C02B O01J 0(2) . . . . ?
C03P N3 C02E C00L -179.2(14) . . . . ?
C03P N3 C02E O01D 3(2) . . . . ?
C03P C03U C040 C10 50(3) . . . . ?
C03W C03X C042 C03H -174.9(17) . . . . ?
C043 C03R C03T C03L 177.3(17) . . . . ?
